data_7707558
loop_
_publ_author_name
'Alshamrani, Abdullah Fahad A.'
'Santoro, Orlando'
'Prior, Timothy J.'
'Alamri, Mohammed A.'
'Stasiuk, Graeme J.'
'Elsegood, Mark R. J.'
'Redshaw, Carl'

_publ_section_title
;
 Scandium calix[<i>n</i>]arenes (<i>n</i> = 4, 6, 8): structural,
 cytotoxicity and ring opening polymerization studies.
;
_journal_issue 24
_journal_name_full 'Dalton transactions (Cambridge, England : 2003)'
_journal_page_first 8302
_journal_page_last 8306
_journal_paper_doi 10.1039/d1dt01330k
_journal_volume 50
_journal_year 2021
_chemical_formula_sum 'C282 H338 N10 O32 Sc9'
_chemical_formula_weight 4784.24
_space_group_crystal_system monoclinic
_space_group_IT_number 15
_space_group_name_Hall '-C 2yc'
_space_group_name_H-M_alt 'C 1 2/c 1'
_atom_sites_solution_hydrogens geom
_audit_creation_method SHELXL-2018/1
_audit_update_record
;
2021-03-29 deposited with the CCDC.	2021-06-01 downloaded from the CCDC.
;
_cell_angle_alpha 90
_cell_angle_beta 106.414(4)
_cell_angle_gamma 90
_cell_formula_units_Z 4
_cell_length_a 37.2622(14)
_cell_length_b 21.2546(9)
_cell_length_c 37.6585(17)
_cell_measurement_reflns_used 10366
_cell_measurement_temperature 100(2)
_cell_measurement_theta_max 24.859
_cell_measurement_theta_min 1.876
_cell_volume 28610(2)
_computing_cell_refinement 'CrysAlisPro 1.171.39.34b (Rigaku OD, 2017)'
_computing_data_collection 'CrysAlisPro 1.171.39.34b (Rigaku OD, 2017)'
_computing_data_reduction 'CrysAlisPro 1.171.39.34b (Rigaku OD, 2017)'
_computing_structure_refinement 'SHELXL-2018/1 (Sheldrick, 2018)'
_computing_structure_solution 'SHELXT (Sheldrick, 2015)'
_diffrn_ambient_temperature 100(2)
_diffrn_detector_area_resol_mean 10
_diffrn_measured_fraction_theta_full 1.000
_diffrn_measured_fraction_theta_max 1.000
_diffrn_measurement_device_type 'XtaLAB AFC12 (RCD3): Kappa single'
_diffrn_measurement_method \w-scans
_diffrn_radiation_type MoK\a
_diffrn_radiation_wavelength 0.71075
_diffrn_reflns_av_R_equivalents 0.0636
_diffrn_reflns_av_unetI/netI 0.0623
_diffrn_reflns_Laue_measured_fraction_full 1.000
_diffrn_reflns_Laue_measured_fraction_max 1.000
_diffrn_reflns_limit_h_max 44
_diffrn_reflns_limit_h_min -44
_diffrn_reflns_limit_k_max 25
_diffrn_reflns_limit_k_min -25
_diffrn_reflns_limit_l_max 44
_diffrn_reflns_limit_l_min -44
_diffrn_reflns_number 115121
_diffrn_reflns_point_group_measured_fraction_full 1.000
_diffrn_reflns_point_group_measured_fraction_max 1.000
_diffrn_reflns_theta_full 25.027
_diffrn_reflns_theta_max 25.027
_diffrn_reflns_theta_min 1.696
_diffrn_source 'rotating anode'
_exptl_absorpt_coefficient_mu 0.262
_exptl_absorpt_correction_T_max 1.00000
_exptl_absorpt_correction_T_min 0.29373
_exptl_absorpt_correction_type multi-scan
_exptl_absorpt_process_details
;
CrysAlisPro 1.171.39.34b (Rigaku Oxford Diffraction, 2017)
Empirical absorption correction using spherical harmonics,
 implemented in SCALE3 ABSPACK scaling algorithm.
;
_exptl_crystal_colour colourless
_exptl_crystal_density_diffrn 1.111
_exptl_crystal_description plate
_exptl_crystal_F_000 10180
_exptl_crystal_size_max 0.150
_exptl_crystal_size_mid 0.050
_exptl_crystal_size_min 0.020
_refine_diff_density_max 2.674
_refine_diff_density_min -0.694
_refine_diff_density_rms 0.084
_refine_ls_extinction_method none
_refine_ls_goodness_of_fit_ref 1.044
_refine_ls_hydrogen_treatment constr
_refine_ls_matrix_type full
_refine_ls_number_parameters 1420
_refine_ls_number_reflns 25275
_refine_ls_number_restraints 1225
_refine_ls_restrained_S_all 1.024
_refine_ls_R_factor_all 0.1086
_refine_ls_R_factor_gt 0.0825
_refine_ls_shift/su_max 0.001
_refine_ls_shift/su_mean 0.000
_refine_ls_structure_factor_coef Fsqd
_refine_ls_weighting_details 'w=1/[\s^2^(Fo^2^)+(0.1064P)^2^+129.7907P] where P=(Fo^2^+2Fc^2^)/3'
_refine_ls_weighting_scheme calc
_refine_ls_wR_factor_gt 0.2054
_refine_ls_wR_factor_ref 0.2201
_reflns_Friedel_coverage 0.000
_reflns_number_gt 19240
_reflns_number_total 25275
_reflns_threshold_expression 'I > 2\s(I)'
_cod_data_source_file d1dt01330k2.cif
_cod_data_source_block 6
_cod_depositor_comments 'Adding full bibliography for 7707550--7707558.cif.'
_cod_original_sg_symbol_H-M 'C 2/c'
_cod_database_code 7707558
_shelx_shelxl_version_number 2018/1
_shelx_space_group_comment
;
The symmetry employed for this shelxl refinement is uniquely defined
by the following loop, which should always be used as a source of
symmetry information in preference to the above space-group names.
They are only intended as comments.
;
_shelx_estimated_absorpt_t_min 0.962
_shelx_estimated_absorpt_t_max 0.995

loop_
_space_group_symop_operation_xyz
'x, y, z'
'-x, y, -z+1/2'
'x+1/2, y+1/2, z'
'-x+1/2, y+1/2, -z+1/2'
'-x, -y, -z'
'x, -y, z-1/2'
'-x+1/2, -y+1/2, -z'
'x+1/2, -y+1/2, z-1/2'

loop_
_atom_site_label
_atom_site_type_symbol
_atom_site_fract_x
_atom_site_fract_y
_atom_site_fract_z
_atom_site_U_iso_or_equiv
_atom_site_adp_type
_atom_site_occupancy
_atom_site_site_symmetry_order
_atom_site_calc_flag
_atom_site_refinement_flags_posn
_atom_site_refinement_flags_adp
_atom_site_refinement_flags_occupancy
_atom_site_disorder_assembly
_atom_site_disorder_group
C1 C 0.77957(10) 0.53288(17) 0.59144(11) 0.0225(8) Uani 1 1 d . . . . .
C2 C 0.78600(11) 0.54031(18) 0.63008(11) 0.0253(9) Uani 1 1 d . . . . .
C3 C 0.80530(12) 0.49315(19) 0.65311(12) 0.0336(10) Uani 1 1 d . . . . .
H3 H 0.809031 0.497199 0.679021 0.040 Uiso 1 1 calc R U . . .
C4 C 0.81943(13) 0.4403(2) 0.64007(14) 0.0414(11) Uani 1 1 d . . . . .
C5 C 0.81356(12) 0.43613(19) 0.60234(13) 0.0350(10) Uani 1 1 d . . . . .
H5 H 0.823263 0.400599 0.592826 0.042 Uiso 1 1 calc R U . . .
C6 C 0.79430(11) 0.48095(17) 0.57757(12) 0.0265(9) Uani 1 1 d . . . . .
C7 C 0.83961(15) 0.3877(2) 0.66630(15) 0.0578(16) Uani 1 1 d D . . . .
C8D C 0.8555(2) 0.4119(4) 0.7062(2) 0.0448(7) Uiso 0.591(5) 1 d D U P A 1
H8D1 H 0.871792 0.448198 0.706316 0.067 Uiso 0.591(5) 1 calc R U P A 1
H8D2 H 0.834920 0.424521 0.716070 0.067 Uiso 0.591(5) 1 calc R U P A 1
H8D3 H 0.870048 0.378427 0.721716 0.067 Uiso 0.591(5) 1 calc R U P A 1
C9D C 0.8152(2) 0.3340(4) 0.6631(2) 0.0448(7) Uiso 0.591(5) 1 d D U P A 1
H9D1 H 0.828168 0.300686 0.679863 0.067 Uiso 0.591(5) 1 calc R U P A 1
H9D2 H 0.792603 0.346421 0.669778 0.067 Uiso 0.591(5) 1 calc R U P A 1
H9D3 H 0.808239 0.318479 0.637586 0.067 Uiso 0.591(5) 1 calc R U P A 1
C10D C 0.8759(2) 0.3667(4) 0.6546(2) 0.0448(7) Uiso 0.591(5) 1 d D U P A 1
H10A H 0.892790 0.402718 0.656644 0.067 Uiso 0.591(5) 1 calc R U P A 1
H10B H 0.888858 0.332924 0.671046 0.067 Uiso 0.591(5) 1 calc R U P A 1
H10C H 0.868409 0.351468 0.629001 0.067 Uiso 0.591(5) 1 calc R U P A 1
C8E C 0.8697(3) 0.4158(6) 0.6986(3) 0.0448(7) Uiso 0.409(5) 1 d D U P A 2
H8E1 H 0.859059 0.450655 0.709316 0.067 Uiso 0.409(5) 1 calc R U P A 2
H8E2 H 0.879042 0.383429 0.717451 0.067 Uiso 0.409(5) 1 calc R U P A 2
H8E3 H 0.890377 0.431442 0.689704 0.067 Uiso 0.409(5) 1 calc R U P A 2
C9E C 0.8075(3) 0.3601(6) 0.6838(3) 0.0448(7) Uiso 0.409(5) 1 d D U P A 2
H9E1 H 0.797792 0.394279 0.696012 0.067 Uiso 0.409(5) 1 calc R U P A 2
H9E2 H 0.787006 0.342276 0.664020 0.067 Uiso 0.409(5) 1 calc R U P A 2
H9E3 H 0.818282 0.327334 0.701981 0.067 Uiso 0.409(5) 1 calc R U P A 2
C10E C 0.8531(3) 0.3350(5) 0.6485(3) 0.0448(7) Uiso 0.409(5) 1 d D U P A 2
H10D H 0.832611 0.318938 0.628022 0.067 Uiso 0.409(5) 1 calc R U P A 2
H10E H 0.873551 0.349402 0.638855 0.067 Uiso 0.409(5) 1 calc R U P A 2
H10F H 0.862216 0.301388 0.666602 0.067 Uiso 0.409(5) 1 calc R U P A 2
C11 C 0.79234(11) 0.47315(18) 0.53684(11) 0.0285(9) Uani 1 1 d . . . . .
H11A H 0.785631 0.429114 0.529232 0.034 Uiso 1 1 calc R U . . .
H11B H 0.772487 0.500819 0.521699 0.034 Uiso 1 1 calc R U . . .
C12 C 0.83669(11) 0.55185(18) 0.52224(11) 0.0258(9) Uani 1 1 d . . . . .
C13 C 0.82925(11) 0.48932(18) 0.52964(11) 0.0281(9) Uani 1 1 d . . . . .
C14 C 0.85683(12) 0.44463(19) 0.53128(13) 0.0351(10) Uani 1 1 d . . . . .
H14 H 0.851884 0.401951 0.535732 0.042 Uiso 1 1 calc R U . . .
C15 C 0.89157(12) 0.4603(2) 0.52660(13) 0.0375(11) Uani 1 1 d . . . . .
C16 C 0.89860(11) 0.5231(2) 0.52139(12) 0.0328(10) Uani 1 1 d . . . . .
H16 H 0.922400 0.534793 0.518945 0.039 Uiso 1 1 calc R U . . .
C17 C 0.87193(11) 0.56973(19) 0.51964(11) 0.0273(9) Uani 1 1 d . . . . .
C18 C 0.92087(13) 0.4086(2) 0.52845(16) 0.0493(13) Uani 1 1 d . . . . .
C19 C 0.9339(2) 0.3836(3) 0.56753(18) 0.091(2) Uani 1 1 d . . . . .
H19A H 0.912328 0.367726 0.574879 0.137 Uiso 1 1 calc R U . . .
H19B H 0.951794 0.349348 0.568735 0.137 Uiso 1 1 calc R U . . .
H19C H 0.945943 0.417459 0.584340 0.137 Uiso 1 1 calc R U . . .
C20 C 0.90401(16) 0.3557(2) 0.50186(17) 0.0613(17) Uani 1 1 d . . . . .
H20A H 0.895639 0.372298 0.476571 0.092 Uiso 1 1 calc R U . . .
H20B H 0.922885 0.322994 0.503234 0.092 Uiso 1 1 calc R U . . .
H20C H 0.882619 0.337709 0.508596 0.092 Uiso 1 1 calc R U . . .
C21 C 0.95412(18) 0.4330(3) 0.5171(3) 0.106(3) Uani 1 1 d . . . . .
H21A H 0.945696 0.449274 0.491786 0.159 Uiso 1 1 calc R U . . .
H21B H 0.966182 0.466900 0.533968 0.159 Uiso 1 1 calc R U . . .
H21C H 0.972033 0.398789 0.518362 0.159 Uiso 1 1 calc R U . . .
C22 C 0.88089(11) 0.63893(18) 0.51591(11) 0.0254(9) Uani 1 1 d . . . . .
H22A H 0.900664 0.641919 0.503105 0.030 Uiso 1 1 calc R U . . .
H22B H 0.858283 0.659946 0.500100 0.030 Uiso 1 1 calc R U . . .
C23 C 0.87038(10) 0.71213(16) 0.56698(10) 0.0189(8) Uani 1 1 d . . . . .
C24 C 0.89384(10) 0.67426(17) 0.55248(10) 0.0215(8) Uani 1 1 d . . . . .
C25 C 0.93092(11) 0.66727(18) 0.57277(11) 0.0243(8) Uani 1 1 d . . . . .
H25 H 0.946622 0.641350 0.563016 0.029 Uiso 1 1 calc R U . . .
C26 C 0.94636(11) 0.69661(18) 0.60700(11) 0.0256(9) Uani 1 1 d . . . . .
C27 C 0.92198(11) 0.73155(17) 0.62069(11) 0.0238(8) Uani 1 1 d . . . . .
H27 H 0.931463 0.751271 0.644107 0.029 Uiso 1 1 calc R U . . .
C28 C 0.88451(10) 0.73941(16) 0.60219(10) 0.0203(8) Uani 1 1 d . . . . .
C29 C 0.98755(11) 0.6873(2) 0.62849(12) 0.0327(10) Uani 1 1 d . . . . .
C30 C 0.99178(13) 0.6264(2) 0.65045(14) 0.0477(13) Uani 1 1 d . . . . .
H30A H 0.982607 0.591170 0.633524 0.072 Uiso 1 1 calc R U . . .
H30B H 1.018216 0.619682 0.663595 0.072 Uiso 1 1 calc R U . . .
H30C H 0.977226 0.629043 0.668391 0.072 Uiso 1 1 calc R U . . .
C31 C 1.00187(13) 0.7415(3) 0.65510(16) 0.0574(16) Uani 1 1 d . . . . .
H31A H 0.999264 0.780977 0.641204 0.086 Uiso 1 1 calc R U . . .
H31B H 0.987296 0.743819 0.673029 0.086 Uiso 1 1 calc R U . . .
H31C H 1.028287 0.734459 0.668233 0.086 Uiso 1 1 calc R U . . .
C32 C 1.01189(12) 0.6832(3) 0.60225(15) 0.0501(13) Uani 1 1 d . . . . .
H32A H 1.003153 0.648504 0.584794 0.075 Uiso 1 1 calc R U . . .
H32B H 1.010295 0.722768 0.588556 0.075 Uiso 1 1 calc R U . . .
H32C H 1.037920 0.675577 0.616504 0.075 Uiso 1 1 calc R U . . .
C33 C 0.85881(11) 0.77244(17) 0.62124(11) 0.0236(8) Uani 1 1 d . . . . .
H33A H 0.871805 0.809398 0.635073 0.028 Uiso 1 1 calc R U . . .
H33B H 0.836157 0.787542 0.602415 0.028 Uiso 1 1 calc R U . . .
C34 C 0.81533(10) 0.69085(17) 0.63703(10) 0.0210(8) Uani 1 1 d . . . . .
C35 C 0.84760(11) 0.72801(18) 0.64761(11) 0.0232(8) Uani 1 1 d . . . . .
C36 C 0.87179(12) 0.7185(2) 0.68285(12) 0.0359(11) Uani 1 1 d . . . . .
H36 H 0.893516 0.744051 0.690688 0.043 Uiso 1 1 calc R U . . .
C37 C 0.86553(13) 0.6734(2) 0.70699(12) 0.0420(12) Uani 1 1 d . . . . .
C38 C 0.83399(12) 0.6365(2) 0.69496(11) 0.0331(10) Uani 1 1 d . . . . .
H38 H 0.829379 0.604917 0.710955 0.040 Uiso 1 1 calc R U . . .
C39 C 0.80865(11) 0.64412(18) 0.66012(11) 0.0247(9) Uani 1 1 d . . . . .
C40 C 0.89388(16) 0.6655(4) 0.74529(14) 0.0719(19) Uani 1 1 d . . . . .
C41 C 0.8888(2) 0.7284(5) 0.76821(18) 0.116(3) Uani 1 1 d . . . . .
H41A H 0.894880 0.765749 0.755741 0.175 Uiso 1 1 calc R U . . .
H41B H 0.862880 0.731237 0.769244 0.175 Uiso 1 1 calc R U . . .
H41C H 0.905656 0.726142 0.793418 0.175 Uiso 1 1 calc R U . . .
C42 C 0.8839(2) 0.6172(5) 0.76755(19) 0.117(3) Uani 1 1 d . . . . .
H42A H 0.857311 0.620899 0.766088 0.175 Uiso 1 1 calc R U . . .
H42B H 0.888668 0.575759 0.758393 0.175 Uiso 1 1 calc R U . . .
H42C H 0.898946 0.622016 0.793347 0.175 Uiso 1 1 calc R U . . .
C44 C 0.93295(16) 0.6688(4) 0.74341(17) 0.098(3) Uani 1 1 d . . . . .
H44A H 0.935470 0.703759 0.727326 0.146 Uiso 1 1 calc R U . . .
H44B H 0.949771 0.675532 0.768309 0.146 Uiso 1 1 calc R U . . .
H44C H 0.939494 0.629275 0.733355 0.146 Uiso 1 1 calc R U . . .
C51 C 0.84669(11) 0.88393(17) 0.52874(10) 0.0221(8) Uani 1 1 d . . . . .
C52 C 0.88180(11) 0.86097(17) 0.52992(10) 0.0224(8) Uani 1 1 d . . . . .
C53 C 0.91310(12) 0.8831(2) 0.55663(11) 0.0305(9) Uani 1 1 d . . . . .
H53 H 0.936963 0.866208 0.557600 0.037 Uiso 1 1 calc R U . . .
C54 C 0.91053(14) 0.9291(2) 0.58193(13) 0.0433(12) Uani 1 1 d . . . . .
C55 C 0.87536(14) 0.9529(2) 0.57940(14) 0.0439(12) Uani 1 1 d . . . . .
H55 H 0.872938 0.984286 0.596537 0.053 Uiso 1 1 calc R U . . .
C56 C 0.84360(12) 0.93287(18) 0.55295(12) 0.0302(9) Uani 1 1 d . . . . .
C57 C 0.94486(15) 0.9510(3) 0.61325(15) 0.0588(15) Uani 1 1 d . . . . .
C58 C 0.9451(2) 0.9152(3) 0.64891(18) 0.085(2) Uani 1 1 d . . . . .
H58A H 0.946559 0.869886 0.644779 0.128 Uiso 1 1 calc R U . . .
H58B H 0.966707 0.928436 0.669072 0.128 Uiso 1 1 calc R U . . .
H58C H 0.922007 0.924550 0.655549 0.128 Uiso 1 1 calc R U . . .
C59 C 0.9425(2) 1.0193(3) 0.62132(19) 0.092(2) Uani 1 1 d . . . . .
H59A H 0.919014 1.027801 0.627224 0.139 Uiso 1 1 calc R U . . .
H59B H 0.963653 1.030991 0.642451 0.139 Uiso 1 1 calc R U . . .
H59C H 0.943412 1.043961 0.599600 0.139 Uiso 1 1 calc R U . . .
C60 C 0.9805(2) 0.9364(6) 0.6041(3) 0.183(5) Uani 1 1 d . . . . .
H60A H 0.981468 0.891384 0.598910 0.274 Uiso 1 1 calc R U . . .
H60B H 0.981594 0.960662 0.582301 0.274 Uiso 1 1 calc R U . . .
H60C H 1.001835 0.947692 0.625152 0.274 Uiso 1 1 calc R U . . .
C61 C 0.80684(13) 0.96621(19) 0.54998(14) 0.0363(11) Uani 1 1 d . . . . .
H61A H 0.805041 0.972242 0.575490 0.044 Uiso 1 1 calc R U . B 1
H61B H 0.786495 0.937008 0.537477 0.044 Uiso 1 1 calc R U . B 1
C62 C 0.80301(11) 1.03955(18) 0.49763(13) 0.0310(10) Uani 1 1 d . . . . .
C63A C 0.7981(2) 1.0318(3) 0.5296(2) 0.0207(17) Uiso 0.523(3) 1 d . . P C 1
C67A C 0.7918(2) 1.0972(3) 0.4750(2) 0.0216(17) Uiso 0.523(3) 1 d . . P C 1
C64A C 0.7883(2) 1.0832(3) 0.5475(2) 0.0268(17) Uiso 0.523(3) 1 d . . P C 1
H64A H 0.786628 1.078375 0.572106 0.032 Uiso 0.523(3) 1 calc R U P C 1
C65A C 0.7809(2) 1.1412(4) 0.5306(2) 0.0291(18) Uiso 0.523(3) 1 d . . P C 1
C66A C 0.7829(2) 1.1475(4) 0.4944(2) 0.0254(17) Uiso 0.523(3) 1 d . . P C 1
H66A H 0.777974 1.187441 0.482641 0.030 Uiso 0.523(3) 1 calc R U P C 1
C68A C 0.7666(2) 1.1957(4) 0.5503(3) 0.040(2) Uiso 0.523(3) 1 d . . P C 1
C69A C 0.7711(3) 1.2604(4) 0.5340(3) 0.043(2) Uiso 0.523(3) 1 d . . P C 1
H69A H 0.797467 1.267380 0.535510 0.065 Uiso 0.523(3) 1 calc R U P C 1
H69B H 0.756086 1.261860 0.508017 0.065 Uiso 0.523(3) 1 calc R U P C 1
H69C H 0.762532 1.293180 0.547976 0.065 Uiso 0.523(3) 1 calc R U P C 1
C70A C 0.7889(3) 1.1968(5) 0.5919(3) 0.056(3) Uiso 0.523(3) 1 d . . P C 1
H70A H 0.815558 1.202966 0.594226 0.085 Uiso 0.523(3) 1 calc R U P C 1
H70B H 0.779872 1.231457 0.604250 0.085 Uiso 0.523(3) 1 calc R U P C 1
H70C H 0.785431 1.156863 0.603442 0.085 Uiso 0.523(3) 1 calc R U P C 1
C71A C 0.7262(3) 1.1863(5) 0.5476(3) 0.054(3) Uiso 0.523(3) 1 d . . P C 1
H71A H 0.722817 1.145135 0.557961 0.081 Uiso 0.523(3) 1 calc R U P C 1
H71B H 0.717900 1.219451 0.561567 0.081 Uiso 0.523(3) 1 calc R U P C 1
H71C H 0.711454 1.188131 0.521607 0.081 Uiso 0.523(3) 1 calc R U P C 1
C63B C 0.8136(3) 1.0316(4) 0.5402(2) 0.0207(18) Uiso 0.477(3) 1 d . . P C 2
C64B C 0.8251(2) 1.0830(4) 0.5632(3) 0.028(2) Uiso 0.477(3) 1 d . . P C 2
H64B H 0.829832 1.077414 0.589198 0.034 Uiso 0.477(3) 1 calc R U P C 2
C65B C 0.8299(2) 1.1421(4) 0.5499(3) 0.032(2) Uiso 0.477(3) 1 d . . P C 2
C66B C 0.8201(2) 1.1497(4) 0.5115(2) 0.0268(19) Uiso 0.477(3) 1 d . . P C 2
H66B H 0.821602 1.190353 0.501595 0.032 Uiso 0.477(3) 1 calc R U P C 2
C67B C 0.8081(2) 1.0993(4) 0.4872(2) 0.0211(18) Uiso 0.477(3) 1 d . . P C 2
C68B C 0.8459(3) 1.1979(5) 0.5754(3) 0.047(3) Uiso 0.477(3) 1 d . . P C 2
C69B C 0.8472(3) 1.1848(6) 0.6158(3) 0.054(3) Uiso 0.477(3) 1 d . . P C 2
H69D H 0.861702 1.146429 0.624237 0.082 Uiso 0.477(3) 1 calc R U P C 2
H69E H 0.859154 1.220329 0.631294 0.082 Uiso 0.477(3) 1 calc R U P C 2
H69F H 0.821737 1.179347 0.617729 0.082 Uiso 0.477(3) 1 calc R U P C 2
C70B C 0.8863(4) 1.2088(7) 0.5736(4) 0.077(4) Uiso 0.477(3) 1 d . . P C 2
H70D H 0.901029 1.170481 0.581338 0.115 Uiso 0.477(3) 1 calc R U P C 2
H70E H 0.885935 1.219334 0.548129 0.115 Uiso 0.477(3) 1 calc R U P C 2
H70F H 0.897554 1.243550 0.590075 0.115 Uiso 0.477(3) 1 calc R U P C 2
C71B C 0.8236(4) 1.2566(7) 0.5635(4) 0.075(4) Uiso 0.477(3) 1 d . . P C 2
H71D H 0.822376 1.265942 0.537647 0.112 Uiso 0.477(3) 1 calc R U P C 2
H71E H 0.798275 1.250741 0.565679 0.112 Uiso 0.477(3) 1 calc R U P C 2
H71F H 0.835692 1.291723 0.579244 0.112 Uiso 0.477(3) 1 calc R U P C 2
C72 C 0.79342(13) 1.1040(2) 0.43965(15) 0.0416(12) Uani 1 1 d . . . . .
H72A H 0.789951 1.149384 0.433762 0.050 Uiso 1 1 calc R U . C 1
H72B H 0.771208 1.082262 0.423641 0.050 Uiso 1 1 calc R U . C 1
C73 C 0.82952(11) 1.02456(18) 0.41124(11) 0.0248(8) Uani 1 1 d . . . . .
C74 C 0.82679(11) 1.08272(18) 0.42680(11) 0.0265(9) Uani 1 1 d . . . . .
C75 C 0.85667(11) 1.12410(18) 0.43114(11) 0.0250(8) Uani 1 1 d . . . . .
H75 H 0.854872 1.164817 0.440903 0.030 Uiso 1 1 calc R U . . .
C76 C 0.88892(11) 1.10838(18) 0.42181(11) 0.0263(9) Uani 1 1 d . . . . .
C77 C 0.89106(11) 1.04780(18) 0.40859(10) 0.0242(8) Uani 1 1 d . . . . .
H77 H 0.913466 1.035063 0.403342 0.029 Uiso 1 1 calc R U . . .
C78 C 0.86181(11) 1.00536(18) 0.40279(10) 0.0221(8) Uani 1 1 d . . . . .
C79 C 0.92092(12) 1.1548(2) 0.42463(13) 0.0348(10) Uani 1 1 d . . . . .
C80 C 0.91424(13) 1.2177(2) 0.44113(16) 0.0459(13) Uani 1 1 d . . . . .
H80A H 0.890882 1.236231 0.425861 0.069 Uiso 1 1 calc R U . . .
H80B H 0.912453 1.211135 0.466332 0.069 Uiso 1 1 calc R U . . .
H80C H 0.935096 1.246227 0.441813 0.069 Uiso 1 1 calc R U . . .
C81 C 0.92390(15) 1.1661(2) 0.38510(16) 0.0515(13) Uani 1 1 d . . . . .
H81A H 0.900345 1.183856 0.369725 0.077 Uiso 1 1 calc R U . . .
H81B H 0.944376 1.195561 0.386000 0.077 Uiso 1 1 calc R U . . .
H81C H 0.928863 1.126097 0.374451 0.077 Uiso 1 1 calc R U . . .
C82 C 0.95729(13) 1.1273(2) 0.44886(17) 0.0515(14) Uani 1 1 d . . . . .
H82A H 0.962068 1.086744 0.438670 0.077 Uiso 1 1 calc R U . . .
H82B H 0.977935 1.156231 0.449508 0.077 Uiso 1 1 calc R U . . .
H82C H 0.955292 1.121139 0.474027 0.077 Uiso 1 1 calc R U . . .
C83 C 0.86668(11) 0.94063(18) 0.38784(11) 0.0256(9) Uani 1 1 d . . . . .
H83A H 0.841793 0.920484 0.378945 0.031 Uiso 1 1 calc R U . . .
H83B H 0.876648 0.945656 0.366266 0.031 Uiso 1 1 calc R U . . .
C84 C 0.88169(10) 0.87999(17) 0.44698(11) 0.0209(8) Uani 1 1 d . . . . .
C85 C 0.89225(11) 0.89735(17) 0.41532(11) 0.0240(8) Uani 1 1 d . . . . .
C86 C 0.92454(11) 0.87226(18) 0.41030(11) 0.0258(9) Uani 1 1 d . . . . .
H86 H 0.931883 0.884287 0.389074 0.031 Uiso 1 1 calc R U . . .
C87 C 0.94687(11) 0.82981(19) 0.43524(11) 0.0276(9) Uani 1 1 d . . . . .
C88 C 0.93488(11) 0.81193(18) 0.46548(11) 0.0244(8) Uani 1 1 d . . . . .
H88 H 0.949316 0.782317 0.482531 0.029 Uiso 1 1 calc R U . . .
C89 C 0.90248(10) 0.83593(17) 0.47159(10) 0.0212(8) Uani 1 1 d . . . . .
C90 C 0.98291(12) 0.8052(2) 0.42836(13) 0.0367(10) Uani 1 1 d . . . . .
C91 C 0.97426(15) 0.7734(3) 0.39072(16) 0.0568(14) Uani 1 1 d . . . . .
H91A H 0.957361 0.737799 0.390045 0.085 Uiso 1 1 calc R U . . .
H91B H 0.962285 0.803656 0.371361 0.085 Uiso 1 1 calc R U . . .
H91C H 0.997547 0.758214 0.386507 0.085 Uiso 1 1 calc R U . . .
C92 C 1.00918(14) 0.8604(3) 0.42897(18) 0.0571(15) Uani 1 1 d . . . . .
H92A H 1.014933 0.881299 0.453128 0.086 Uiso 1 1 calc R U . . .
H92B H 1.032376 0.845020 0.424651 0.086 Uiso 1 1 calc R U . . .
H92C H 0.997114 0.890462 0.409505 0.086 Uiso 1 1 calc R U . . .
C93 C 1.00326(15) 0.7585(3) 0.45810(16) 0.0561(14) Uani 1 1 d . . . . .
H93A H 1.008953 0.778677 0.482463 0.084 Uiso 1 1 calc R U . . .
H93B H 0.987294 0.721742 0.457681 0.084 Uiso 1 1 calc R U . . .
H93C H 1.026598 0.745202 0.453214 0.084 Uiso 1 1 calc R U . . .
C94 C 0.88790(11) 0.81137(17) 0.50283(10) 0.0215(8) Uani 1 1 d . . . . .
H94A H 0.905789 0.779701 0.516946 0.026 Uiso 1 1 calc R U . . .
H94B H 0.863840 0.789583 0.491798 0.026 Uiso 1 1 calc R U . . .
C101 C 0.79051(11) 0.72111(17) 0.36015(11) 0.0238(8) Uani 1 1 d . . . . .
C102 C 0.82940(12) 0.72888(19) 0.37124(11) 0.0289(9) Uani 1 1 d . . . . .
C103 C 0.84704(11) 0.7504(2) 0.34593(12) 0.0321(10) Uani 1 1 d . . . . .
H103 H 0.873343 0.756750 0.353960 0.038 Uiso 1 1 calc R U . . .
C104 C 0.82802(12) 0.7633(2) 0.30905(12) 0.0326(10) Uani 1 1 d . . . . .
C105 C 0.78966(11) 0.75220(19) 0.29850(11) 0.0269(9) Uani 1 1 d . . . . .
H105 H 0.775905 0.759054 0.273416 0.032 Uiso 1 1 calc R U . . .
C106 C 0.77071(11) 0.73150(17) 0.32315(11) 0.0230(8) Uani 1 1 d . . . . .
C107 C 0.84990(14) 0.7864(2) 0.28254(14) 0.0459(12) Uani 1 1 d . . . . .
C108 C 0.82411(17) 0.8049(3) 0.24499(15) 0.0708(18) Uani 1 1 d . . . . .
H10G H 0.808807 0.768623 0.233854 0.106 Uiso 1 1 calc R U . . .
H10H H 0.807776 0.839363 0.248087 0.106 Uiso 1 1 calc R U . . .
H10I H 0.839102 0.818639 0.228827 0.106 Uiso 1 1 calc R U . . .
C109 C 0.87300(17) 0.8440(3) 0.29871(16) 0.0611(16) Uani 1 1 d . . . . .
H10J H 0.889961 0.833438 0.323014 0.092 Uiso 1 1 calc R U . . .
H10K H 0.887622 0.857393 0.282133 0.092 Uiso 1 1 calc R U . . .
H10L H 0.856296 0.878117 0.301393 0.092 Uiso 1 1 calc R U . . .
C110 C 0.8760(2) 0.7336(3) 0.2777(2) 0.083(2) Uani 1 1 d . . . . .
H11C H 0.892568 0.721774 0.301947 0.124 Uiso 1 1 calc R U . . .
H11D H 0.861056 0.697085 0.266356 0.124 Uiso 1 1 calc R U . . .
H11E H 0.890957 0.748185 0.261731 0.124 Uiso 1 1 calc R U . . .
C111 C 0.72912(11) 0.71868(17) 0.30981(11) 0.0234(8) Uani 1 1 d . . . . .
H11F H 0.717834 0.729085 0.329934 0.028 Uiso 1 1 calc R U . . .
H11G H 0.717782 0.746809 0.288664 0.028 Uiso 1 1 calc R U . . .
C112 C 0.71650(11) 0.60468(18) 0.32256(10) 0.0233(8) Uani 1 1 d . . . . .
C113 C 0.71961(10) 0.65148(17) 0.29797(11) 0.0226(8) Uani 1 1 d . . . . .
C114 C 0.71364(12) 0.63456(19) 0.26101(11) 0.0289(9) Uani 1 1 d . . . . .
H114 H 0.712944 0.667174 0.243582 0.035 Uiso 1 1 calc R U . D 1
C116 C 0.70164(13) 0.52893(19) 0.27415(12) 0.0340(10) Uani 1 1 d . . . . .
H116 H 0.692660 0.488262 0.265566 0.041 Uiso 1 1 calc R U . E 1
C117 C 0.70732(11) 0.54275(18) 0.31112(11) 0.0259(9) Uani 1 1 d . . . . .
C9A C 0.7087(3) 0.5731(4) 0.2480(3) 0.024(2) Uiso 0.574(5) 1 d . . P F 1
C10A C 0.7037(3) 0.5589(4) 0.2072(3) 0.0448(7) Uiso 0.574(5) 1 d . U P F 1
C11A C 0.6982(3) 0.4915(5) 0.1990(3) 0.0448(7) Uiso 0.574(5) 1 d . U P F 1
H11H H 0.675925 0.477024 0.205488 0.067 Uiso 0.574(5) 1 calc R U P F 1
H11I H 0.694964 0.484392 0.172575 0.067 Uiso 0.574(5) 1 calc R U P F 1
H11J H 0.720151 0.468135 0.213532 0.067 Uiso 0.574(5) 1 calc R U P F 1
C12A C 0.6691(3) 0.5953(4) 0.1839(3) 0.0448(7) Uiso 0.574(5) 1 d . U P F 1
H12A H 0.672535 0.640359 0.189184 0.067 Uiso 0.574(5) 1 calc R U P F 1
H12B H 0.666027 0.587863 0.157534 0.067 Uiso 0.574(5) 1 calc R U P F 1
H12C H 0.646762 0.580578 0.190287 0.067 Uiso 0.574(5) 1 calc R U P F 1
C13A C 0.7385(2) 0.5805(4) 0.1969(3) 0.0448(7) Uiso 0.574(5) 1 d . U P F 1
H13A H 0.742501 0.625462 0.202226 0.067 Uiso 0.574(5) 1 calc R U P F 1
H13B H 0.760266 0.556760 0.211441 0.067 Uiso 0.574(5) 1 calc R U P F 1
H13C H 0.735079 0.573017 0.170484 0.067 Uiso 0.574(5) 1 calc R U P F 1
C9B C 0.6994(4) 0.5744(6) 0.2488(4) 0.025(3) Uiso 0.426(5) 1 d . . P F 2
C10B C 0.6878(4) 0.5562(6) 0.2070(4) 0.0448(7) Uiso 0.426(5) 1 d . U P F 2
C11B C 0.6447(3) 0.5405(6) 0.1967(3) 0.0448(7) Uiso 0.426(5) 1 d . U P F 2
H11K H 0.640537 0.506094 0.212409 0.067 Uiso 0.426(5) 1 calc R U P F 2
H11L H 0.630906 0.577857 0.200671 0.067 Uiso 0.426(5) 1 calc R U P F 2
H11M H 0.635927 0.527840 0.170671 0.067 Uiso 0.426(5) 1 calc R U P F 2
C12B C 0.6916(4) 0.6082(6) 0.1822(3) 0.0448(7) Uiso 0.426(5) 1 d . U P F 2
H12D H 0.683833 0.593617 0.156475 0.067 Uiso 0.426(5) 1 calc R U P F 2
H12E H 0.675639 0.643469 0.185066 0.067 Uiso 0.426(5) 1 calc R U P F 2
H12F H 0.717692 0.622086 0.188633 0.067 Uiso 0.426(5) 1 calc R U P F 2
C13B C 0.7088(3) 0.4955(7) 0.1999(4) 0.0448(7) Uiso 0.426(5) 1 d . U P F 2
H13D H 0.705788 0.461919 0.216648 0.067 Uiso 0.426(5) 1 calc R U P F 2
H13E H 0.698221 0.481729 0.174168 0.067 Uiso 0.426(5) 1 calc R U P F 2
H13F H 0.735436 0.504843 0.204272 0.067 Uiso 0.426(5) 1 calc R U P F 2
C122 C 0.70466(12) 0.49113(19) 0.33806(12) 0.0318(10) Uani 1 1 d . . . . .
H12G H 0.695649 0.509479 0.358135 0.038 Uiso 1 1 calc R U . . .
H12H H 0.686055 0.459579 0.324977 0.038 Uiso 1 1 calc R U . . .
C123 C 0.76730(12) 0.48138(18) 0.38658(11) 0.0280(9) Uani 1 1 d . . . . .
C124 C 0.74149(12) 0.45875(18) 0.35480(11) 0.0272(9) Uani 1 1 d . . . . .
C125 C 0.75130(12) 0.40661(19) 0.33771(12) 0.0312(9) Uani 1 1 d . . . . .
H125 H 0.733816 0.390480 0.316147 0.037 Uiso 1 1 calc R U . . .
C126 C 0.78568(13) 0.3768(2) 0.35079(13) 0.0365(10) Uani 1 1 d . . . . .
C127 C 0.81104(13) 0.4018(2) 0.38212(13) 0.0358(10) Uani 1 1 d . . . . .
H127 H 0.834969 0.382877 0.391294 0.043 Uiso 1 1 calc R U . . .
C128 C 0.80209(13) 0.45424(19) 0.40040(11) 0.0317(10) Uani 1 1 d . . . . .
C129 C 0.79476(16) 0.3181(2) 0.33138(17) 0.0555(14) Uani 1 1 d . . . . .
C130 C 0.78756(17) 0.3305(3) 0.29005(16) 0.0703(18) Uani 1 1 d . . . . .
H13G H 0.761458 0.343321 0.279405 0.105 Uiso 1 1 calc R U . . .
H13H H 0.804166 0.364152 0.286399 0.105 Uiso 1 1 calc R U . . .
H13I H 0.792441 0.292098 0.277808 0.105 Uiso 1 1 calc R U . . .
C131 C 0.7686(2) 0.2653(3) 0.3362(2) 0.089(2) Uani 1 1 d . . . . .
H13J H 0.742567 0.279076 0.326486 0.134 Uiso 1 1 calc R U . . .
H13K H 0.772774 0.227923 0.322670 0.134 Uiso 1 1 calc R U . . .
H13L H 0.773744 0.255151 0.362551 0.134 Uiso 1 1 calc R U . . .
C132 C 0.83547(18) 0.2986(3) 0.34613(19) 0.076(2) Uani 1 1 d . . . . .
H13M H 0.841272 0.290151 0.372740 0.114 Uiso 1 1 calc R U . . .
H13N H 0.839840 0.260508 0.333299 0.114 Uiso 1 1 calc R U . . .
H13O H 0.851565 0.332561 0.341891 0.114 Uiso 1 1 calc R U . . .
C133 C 0.83144(14) 0.4814(2) 0.43310(13) 0.0415(11) Uani 1 1 d . . . . .
H13P H 0.819086 0.499420 0.450850 0.050 Uiso 1 1 calc R U . . .
H13Q H 0.848313 0.447291 0.445864 0.050 Uiso 1 1 calc R U . . .
C134 C 0.84496(12) 0.5955(2) 0.42219(11) 0.0326(10) Uani 1 1 d . . . . .
C135 C 0.85398(13) 0.5314(2) 0.42141(13) 0.0372(10) Uani 1 1 d . . . . .
C136 C 0.88331(13) 0.5157(2) 0.40773(16) 0.0504(13) Uani 1 1 d . . . . .
H136 H 0.889377 0.472513 0.406651 0.061 Uiso 1 1 calc R U . . .
C137 C 0.90436(14) 0.5595(2) 0.39550(18) 0.0567(15) Uani 1 1 d . . . . .
C138 C 0.89459(13) 0.6227(2) 0.39671(16) 0.0497(13) Uani 1 1 d . . . . .
H138 H 0.908496 0.653784 0.388203 0.060 Uiso 1 1 calc R U . . .
C139 C 0.86519(12) 0.6412(2) 0.40998(13) 0.0364(10) Uani 1 1 d . . . . .
C140 C 0.93564(16) 0.5373(3) 0.3804(2) 0.083(2) Uani 1 1 d . . . . .
C141 C 0.9632(2) 0.4957(4) 0.4124(3) 0.117(3) Uani 1 1 d . . . . .
H14A H 0.949287 0.460131 0.418551 0.176 Uiso 1 1 calc R U . . .
H14B H 0.983892 0.479788 0.403650 0.176 Uiso 1 1 calc R U . . .
H14C H 0.973163 0.521689 0.434457 0.176 Uiso 1 1 calc R U . . .
C142 C 0.92085(19) 0.4944(4) 0.3478(2) 0.100(3) Uani 1 1 d . . . . .
H14D H 0.905876 0.460941 0.354507 0.149 Uiso 1 1 calc R U . . .
H14E H 0.905204 0.518506 0.326934 0.149 Uiso 1 1 calc R U . . .
H14F H 0.941835 0.475649 0.340642 0.149 Uiso 1 1 calc R U . . .
C143 C 0.9587(2) 0.5895(4) 0.3728(3) 0.112(3) Uani 1 1 d . . . . .
H14G H 0.967472 0.615735 0.394972 0.169 Uiso 1 1 calc R U . . .
H14H H 0.980286 0.572314 0.366038 0.169 Uiso 1 1 calc R U . . .
H14I H 0.943656 0.615170 0.352330 0.169 Uiso 1 1 calc R U . . .
C144 C 0.85409(12) 0.71038(19) 0.40950(12) 0.0341(10) Uani 1 1 d . . . . .
H14J H 0.840379 0.717673 0.428139 0.041 Uiso 1 1 calc R U . . .
H14K H 0.876859 0.736888 0.416080 0.041 Uiso 1 1 calc R U . . .
C200 C 0.87307(13) 0.5700(2) 0.61391(14) 0.0411(11) Uiso 1 1 d . . . . .
C201 C 0.9048(2) 0.5280(4) 0.6289(2) 0.094(2) Uiso 1 1 d . . . . .
H20D H 0.896488 0.484204 0.624722 0.141 Uiso 1 1 calc R U . . .
H20E H 0.915003 0.535549 0.655535 0.141 Uiso 1 1 calc R U . . .
H20F H 0.924195 0.536157 0.616516 0.141 Uiso 1 1 calc R U . . .
C611 C 0.6115(5) 0.5349(9) 0.2858(5) 0.201(6) Uiso 1 1 d . . . . .
C612 C 0.6189(4) 0.6092(6) 0.2837(4) 0.174(5) Uiso 1 1 d . . . . .
H61C H 0.638969 0.616152 0.272032 0.262 Uiso 1 1 calc R U . . .
H61D H 0.626258 0.626755 0.308784 0.262 Uiso 1 1 calc R U . . .
H61E H 0.595986 0.629848 0.269057 0.262 Uiso 1 1 calc R U . . .
C613 C 0.68634(17) 0.0268(3) 0.21362(18) 0.0623(15) Uiso 1 1 d . . . . .
C614 C 0.68958(15) 0.0625(3) 0.18244(15) 0.0520(13) Uiso 1 1 d . . . . .
H61F H 0.708830 0.043737 0.172634 0.078 Uiso 1 1 calc R U . . .
H61G H 0.696590 0.105944 0.190145 0.078 Uiso 1 1 calc R U . . .
H61H H 0.665545 0.062394 0.163203 0.078 Uiso 1 1 calc R U . . .
O1 O 0.76041(7) 0.57924(11) 0.56801(7) 0.0203(6) Uani 1 1 d . . . . .
O2 O 0.80960(7) 0.59518(12) 0.51863(7) 0.0245(6) Uani 1 1 d . . . . .
O3 O 0.83346(7) 0.72001(11) 0.54835(7) 0.0198(6) Uani 1 1 d . . . . .
O4 O 0.79112(7) 0.69866(11) 0.60242(7) 0.0194(5) Uani 1 1 d . . . . .
O5 O 0.81496(7) 0.86127(11) 0.50350(7) 0.0201(6) Uani 1 1 d . . . . .
O6 O 0.80338(11) 0.99009(13) 0.47797(8) 0.0486(10) Uani 1 1 d . . . . .
O7 O 0.79950(7) 0.98123(12) 0.40382(8) 0.0282(6) Uani 1 1 d . . . . .
O8 O 0.85196(7) 0.90716(11) 0.45303(7) 0.0212(6) Uani 1 1 d . . . . .
O9 O 0.77162(8) 0.70309(12) 0.38464(7) 0.0261(6) Uani 1 1 d . . . . .
O10 O 0.72177(8) 0.61789(13) 0.35969(7) 0.0274(6) Uani 1 1 d . . . . .
H10 H 0.737363 0.647219 0.366175 0.041 Uiso 1 1 calc R U . . .
O11 O 0.75815(9) 0.53205(13) 0.40536(8) 0.0372(7) Uani 1 1 d . . . . .
O12 O 0.81598(9) 0.61366(14) 0.43551(9) 0.0383(7) Uani 1 1 d . . . . .
O13 O 0.74273(7) 0.79570(11) 0.47161(7) 0.0179(5) Uani 1 1 d . . . . .
O14 O 0.79043(7) 0.82794(11) 0.42005(7) 0.0225(6) Uani 1 1 d . . . . .
O15 O 0.79995(7) 0.72438(11) 0.47114(7) 0.0209(6) Uani 1 1 d . . . . .
O16 O 0.77510(7) 0.82022(12) 0.55914(7) 0.0223(6) Uani 1 1 d . . . . .
Sc1 Sc 0.79797(2) 0.64596(3) 0.55728(2) 0.01746(16) Uani 1 1 d . . . . .
Sc2 Sc 0.79161(2) 0.77722(3) 0.51465(2) 0.01604(16) Uani 1 1 d . . . . .
Sc3 Sc 0.79935(2) 0.91070(3) 0.45157(2) 0.01991(17) Uani 1 1 d . . . . .
Sc4 Sc 0.75737(2) 0.75137(3) 0.42554(2) 0.01774(16) Uani 1 1 d . . . . .
N1 N 0.84860(8) 0.59967(14) 0.59863(9) 0.0201(7) Uiso 1 1 d . . . . .
N61 N 0.6849(2) -0.0038(3) 0.2388(2) 0.105(2) Uiso 1 1 d . . . . .
C45 C 0.77549(10) 0.59965(17) 0.64721(11) 0.0234(8) Uiso 1 1 d . . . . .
H45A H 0.766267 0.588166 0.668552 0.028 Uiso 1 1 calc R U . . .
H45B H 0.754978 0.621387 0.628763 0.028 Uiso 1 1 calc R U . . .
N500 N 0.6833(3) 1.2186(5) 0.5451(3) 0.058(3) Uiso 0.477(3) 1 d . . P C 2
C501 C 0.7329(3) 1.1326(5) 0.5477(3) 0.053(3) Uiso 0.477(3) 1 d . . P C 2
H50A H 0.747456 1.126581 0.573574 0.080 Uiso 0.477(3) 1 calc R U P C 2
H50B H 0.749615 1.145172 0.533048 0.080 Uiso 0.477(3) 1 calc R U P C 2
H50C H 0.720368 1.093077 0.537941 0.080 Uiso 0.477(3) 1 calc R U P C 2
C500 C 0.7055(3) 1.1805(5) 0.5457(3) 0.040(2) Uiso 0.477(3) 1 d . . P C 2
Sc6 Sc 0.88179(9) 0.99101(15) 0.49163(9) 0.0309(7) Uiso 0.25 1 d . . P . .
N510 N 0.8920(2) 1.0873(4) 0.5225(2) 0.045(2) Uiso 0.523(3) 1 d . . P C 1
C510 C 0.8856(2) 1.1372(4) 0.5300(3) 0.038(2) Uiso 0.523(3) 1 d . . P C 1
C511 C 0.8768(3) 1.2009(6) 0.5382(4) 0.068(3) Uiso 0.523(3) 1 d . . P C 1
H51A H 0.899910 1.223349 0.550527 0.102 Uiso 0.523(3) 1 calc R U P C 1
H51B H 0.860358 1.200036 0.554418 0.102 Uiso 0.523(3) 1 calc R U P C 1
H51C H 0.864056 1.222560 0.515054 0.102 Uiso 0.523(3) 1 calc R U P C 1
N520 N 0.94468(19) 0.9793(3) 0.49452(19) 0.0920(19) Uiso 1 1 d . . . . .
C520 C 0.9762(3) 0.9919(5) 0.5036(3) 0.118(3) Uiso 1 1 d . . . . .
N60 N 0.6050(4) 0.4747(8) 0.2836(5) 0.251(7) Uiso 1 1 d . . . . .
Sc5 Sc 0.77084(10) 0.59730(18) 0.46027(11) 0.0424(9) Uiso 0.25 1 d . . P . .

loop_
_atom_site_aniso_label
_atom_site_aniso_U_11
_atom_site_aniso_U_22
_atom_site_aniso_U_33
_atom_site_aniso_U_23
_atom_site_aniso_U_13
_atom_site_aniso_U_12
C1 0.0251(19) 0.0159(17) 0.0223(19) 0.0052(15) -0.0002(16) 0.0012(15)
C2 0.028(2) 0.0241(19) 0.0198(19) 0.0039(16) 0.0000(16) -0.0046(16)
C3 0.043(2) 0.028(2) 0.022(2) 0.0096(17) -0.0032(19) -0.0017(18)
C4 0.048(3) 0.027(2) 0.039(2) 0.0122(19) -0.005(2) 0.0031(19)
C5 0.036(2) 0.0181(19) 0.040(2) 0.0038(18) -0.007(2) 0.0046(17)
C6 0.0242(19) 0.0171(18) 0.032(2) -0.0001(16) -0.0028(17) 0.0002(15)
C7 0.070(4) 0.037(3) 0.051(3) 0.020(2) -0.008(3) 0.009(2)
C11 0.031(2) 0.0178(19) 0.027(2) -0.0064(16) -0.0064(17) 0.0056(16)
C12 0.0267(19) 0.0276(19) 0.017(2) -0.0073(16) -0.0034(16) 0.0095(15)
C13 0.032(2) 0.0233(19) 0.022(2) -0.0094(16) -0.0051(17) 0.0055(16)
C14 0.037(2) 0.020(2) 0.039(3) -0.0097(18) -0.0057(19) 0.0048(17)
C15 0.030(2) 0.031(2) 0.040(3) -0.0150(19) -0.0094(19) 0.0129(17)
C16 0.025(2) 0.033(2) 0.031(2) -0.0112(19) -0.0066(18) 0.0068(17)
C17 0.0297(19) 0.030(2) 0.016(2) -0.0096(16) -0.0032(16) 0.0069(16)
C18 0.035(2) 0.037(3) 0.065(3) -0.012(2) -0.004(2) 0.019(2)
C19 0.098(5) 0.085(4) 0.063(4) -0.020(3) -0.023(3) 0.070(4)
C20 0.060(3) 0.040(3) 0.074(4) -0.022(3) 0.001(3) 0.025(2)
C21 0.061(4) 0.048(4) 0.223(10) -0.013(5) 0.063(5) 0.024(3)
C22 0.0247(19) 0.031(2) 0.0177(19) -0.0026(16) 0.0014(16) 0.0096(16)
C23 0.0216(17) 0.0179(18) 0.0141(18) 0.0048(14) 0.0002(14) 0.0020(14)
C24 0.0253(18) 0.0197(18) 0.0170(19) 0.0030(15) 0.0018(15) 0.0024(15)
C25 0.0249(18) 0.0208(19) 0.024(2) 0.0014(16) 0.0024(16) 0.0049(15)
C26 0.0276(19) 0.0221(19) 0.022(2) 0.0024(16) -0.0016(16) -0.0001(16)
C27 0.0287(19) 0.0206(19) 0.0169(19) -0.0011(15) -0.0018(16) -0.0017(15)
C28 0.0302(19) 0.0120(17) 0.0164(18) 0.0031(14) 0.0027(15) -0.0030(14)
C29 0.027(2) 0.033(2) 0.030(2) -0.0002(18) -0.0049(17) 0.0013(17)
C30 0.034(2) 0.054(3) 0.043(3) 0.019(2) -0.008(2) 0.012(2)
C31 0.031(2) 0.058(3) 0.063(4) -0.020(3) -0.021(2) 0.004(2)
C32 0.025(2) 0.070(4) 0.049(3) -0.001(3) -0.002(2) -0.006(2)
C33 0.030(2) 0.0174(18) 0.021(2) -0.0018(15) 0.0026(16) -0.0031(15)
C34 0.0259(18) 0.0215(18) 0.0116(17) -0.0012(15) -0.0009(15) 0.0038(15)
C35 0.0298(19) 0.0220(19) 0.0176(19) -0.0013(15) 0.0065(16) 0.0001(15)
C36 0.039(2) 0.046(3) 0.017(2) -0.0037(18) -0.0009(18) -0.016(2)
C37 0.044(2) 0.060(3) 0.014(2) 0.003(2) -0.0049(19) -0.014(2)
C38 0.038(2) 0.042(2) 0.015(2) 0.0068(18) 0.0014(17) -0.0061(19)
C39 0.031(2) 0.026(2) 0.0149(19) 0.0007(15) 0.0018(16) 0.0007(16)
C40 0.054(3) 0.126(5) 0.020(3) 0.017(3) -0.016(2) -0.043(3)
C41 0.109(6) 0.192(8) 0.029(3) -0.027(4) -0.011(4) -0.029(6)
C42 0.071(4) 0.210(8) 0.047(4) 0.068(5) -0.019(3) -0.024(5)
C44 0.048(3) 0.196(8) 0.036(3) 0.051(4) -0.008(3) 0.011(4)
C51 0.0308(19) 0.0178(18) 0.0163(19) 0.0007(15) 0.0044(16) -0.0024(15)
C52 0.0320(19) 0.0155(18) 0.0169(19) 0.0016(15) 0.0025(16) 0.0000(15)
C53 0.030(2) 0.038(2) 0.021(2) -0.0029(18) 0.0042(17) -0.0043(18)
C54 0.048(2) 0.053(3) 0.030(2) -0.020(2) 0.013(2) -0.022(2)
C55 0.052(2) 0.045(3) 0.042(3) -0.027(2) 0.026(2) -0.022(2)
C56 0.042(2) 0.0204(19) 0.033(2) -0.0075(17) 0.0186(19) -0.0099(17)
C57 0.054(3) 0.083(4) 0.040(3) -0.034(3) 0.014(2) -0.035(3)
C58 0.093(5) 0.077(4) 0.055(4) 0.003(3) -0.026(3) -0.031(4)
C59 0.112(5) 0.066(4) 0.067(4) -0.010(3) -0.028(4) -0.052(4)
C60 0.053(4) 0.378(15) 0.121(7) -0.174(8) 0.030(4) -0.074(6)
C61 0.057(3) 0.018(2) 0.045(3) -0.0031(19) 0.032(2) -0.0008(19)
C62 0.032(2) 0.0178(19) 0.049(3) -0.0025(18) 0.020(2) 0.0000(16)
C72 0.046(3) 0.020(2) 0.069(3) 0.015(2) 0.032(2) 0.0116(19)
C73 0.0277(19) 0.0246(19) 0.020(2) 0.0080(16) 0.0030(16) 0.0000(15)
C74 0.030(2) 0.0259(19) 0.024(2) 0.0117(16) 0.0073(17) 0.0051(16)
C75 0.034(2) 0.0189(18) 0.019(2) 0.0062(16) 0.0029(17) 0.0055(15)
C76 0.032(2) 0.0259(19) 0.017(2) 0.0052(16) 0.0007(16) -0.0001(16)
C77 0.0266(19) 0.030(2) 0.0152(19) 0.0028(16) 0.0041(16) 0.0005(16)
C78 0.0288(19) 0.0259(19) 0.0084(17) 0.0057(15) 0.0004(15) 0.0010(15)
C79 0.034(2) 0.029(2) 0.039(3) -0.0025(19) 0.0064(19) -0.0052(17)
C80 0.038(3) 0.031(2) 0.063(3) -0.012(2) 0.004(2) -0.007(2)
C81 0.058(3) 0.043(3) 0.058(3) 0.002(2) 0.024(3) -0.019(2)
C82 0.032(2) 0.043(3) 0.070(4) -0.014(3) -0.002(2) -0.006(2)
C83 0.034(2) 0.026(2) 0.0151(19) 0.0000(16) 0.0042(16) -0.0004(16)
C84 0.0213(17) 0.0160(17) 0.0229(19) -0.0021(15) 0.0022(15) -0.0026(14)
C85 0.032(2) 0.0176(18) 0.020(2) -0.0017(15) 0.0039(16) -0.0018(15)
C86 0.033(2) 0.025(2) 0.019(2) -0.0049(16) 0.0067(17) -0.0037(16)
C87 0.030(2) 0.026(2) 0.024(2) -0.0068(16) 0.0040(16) -0.0004(16)
C88 0.0275(19) 0.0205(19) 0.022(2) -0.0041(16) 0.0021(16) 0.0027(15)
C89 0.0255(18) 0.0195(18) 0.0160(18) -0.0018(15) 0.0017(15) 0.0005(15)
C90 0.035(2) 0.038(2) 0.038(3) 0.000(2) 0.012(2) 0.0090(18)
C91 0.055(3) 0.066(4) 0.055(3) -0.017(3) 0.024(3) 0.011(3)
C92 0.039(3) 0.056(3) 0.078(4) 0.000(3) 0.019(3) 0.000(2)
C93 0.051(3) 0.061(3) 0.062(3) 0.008(3) 0.025(3) 0.029(3)
C94 0.0271(19) 0.0181(18) 0.0164(19) 0.0026(15) 0.0012(15) 0.0036(15)
C101 0.035(2) 0.0189(18) 0.0173(19) -0.0094(15) 0.0067(16) 0.0011(16)
C102 0.037(2) 0.024(2) 0.023(2) -0.0116(16) 0.0030(17) 0.0004(17)
C103 0.026(2) 0.038(2) 0.029(2) -0.0151(19) 0.0031(17) -0.0029(18)
C104 0.039(2) 0.035(2) 0.025(2) -0.0131(18) 0.0113(18) -0.0051(18)
C105 0.035(2) 0.029(2) 0.0160(19) -0.0076(17) 0.0061(16) -0.0080(17)
C106 0.0318(19) 0.0177(18) 0.0185(19) -0.0062(15) 0.0053(16) -0.0010(15)
C107 0.049(3) 0.057(3) 0.038(3) -0.019(2) 0.023(2) -0.016(2)
C108 0.071(4) 0.113(5) 0.034(3) -0.008(3) 0.025(3) -0.034(3)
C109 0.071(4) 0.069(4) 0.048(3) -0.011(3) 0.025(3) -0.030(3)
C110 0.100(5) 0.084(4) 0.095(5) -0.023(4) 0.077(4) -0.006(4)
C111 0.0311(19) 0.0227(19) 0.0157(19) -0.0025(16) 0.0052(16) -0.0011(16)
C112 0.029(2) 0.0257(19) 0.0145(18) -0.0043(15) 0.0051(16) -0.0020(16)
C113 0.0243(19) 0.0225(18) 0.0174(18) -0.0010(15) -0.0001(16) 0.0011(15)
C114 0.044(2) 0.023(2) 0.0165(19) -0.0016(16) 0.0040(18) -0.0023(18)
C116 0.054(3) 0.022(2) 0.021(2) -0.0077(17) 0.002(2) -0.0073(19)
C117 0.033(2) 0.0229(19) 0.0201(19) -0.0024(16) 0.0052(17) -0.0041(16)
C122 0.043(2) 0.028(2) 0.024(2) -0.0025(17) 0.0094(19) -0.0078(18)
C123 0.047(2) 0.0208(19) 0.0154(19) -0.0017(15) 0.0084(17) -0.0004(17)
C124 0.046(2) 0.0209(19) 0.0177(19) 0.0021(15) 0.0142(17) -0.0050(17)
C125 0.048(2) 0.023(2) 0.022(2) -0.0047(17) 0.0083(19) -0.0087(17)
C126 0.054(3) 0.026(2) 0.032(2) -0.0055(18) 0.016(2) -0.0014(19)
C127 0.047(3) 0.029(2) 0.032(2) 0.0003(18) 0.011(2) 0.0033(19)
C128 0.050(2) 0.025(2) 0.018(2) 0.0005(16) 0.0077(18) 0.0025(18)
C129 0.068(3) 0.040(3) 0.061(3) -0.023(2) 0.023(3) 0.002(2)
C130 0.063(4) 0.096(5) 0.050(3) -0.041(3) 0.013(3) 0.007(3)
C131 0.111(5) 0.029(3) 0.137(7) -0.025(4) 0.049(5) -0.006(3)
C132 0.088(4) 0.065(4) 0.069(4) -0.031(3) 0.012(3) 0.031(3)
C133 0.055(3) 0.030(2) 0.028(2) -0.0021(19) -0.007(2) 0.011(2)
C134 0.036(2) 0.032(2) 0.020(2) -0.0133(17) -0.0087(17) 0.0072(17)
C135 0.041(2) 0.030(2) 0.030(2) -0.0117(18) -0.0072(19) 0.0092(18)
C136 0.038(2) 0.036(2) 0.067(4) -0.023(2) -0.001(2) 0.010(2)
C137 0.038(3) 0.043(3) 0.086(4) -0.032(3) 0.013(3) 0.000(2)
C138 0.039(3) 0.041(3) 0.063(4) -0.022(2) 0.004(2) -0.002(2)
C139 0.034(2) 0.032(2) 0.032(2) -0.0143(19) -0.0102(18) 0.0048(18)
C140 0.043(3) 0.065(4) 0.146(6) -0.058(4) 0.033(3) -0.005(3)
C141 0.062(4) 0.113(6) 0.171(8) -0.043(5) 0.025(5) 0.034(4)
C142 0.066(4) 0.120(6) 0.125(6) -0.073(5) 0.048(4) -0.018(4)
C143 0.079(5) 0.098(5) 0.186(9) -0.064(5) 0.079(5) -0.026(4)
C144 0.037(2) 0.030(2) 0.026(2) -0.0112(18) -0.0062(19) 0.0050(18)
O1 0.0247(13) 0.0156(12) 0.0162(13) 0.0026(10) -0.0015(11) 0.0038(10)
O2 0.0274(14) 0.0237(13) 0.0192(14) 0.0000(11) 0.0016(11) 0.0087(11)
O3 0.0217(12) 0.0189(13) 0.0165(13) 0.0050(10) 0.0014(10) 0.0052(10)
O4 0.0241(13) 0.0186(12) 0.0122(12) 0.0006(10) -0.0004(10) 0.0026(10)
O5 0.0248(13) 0.0147(12) 0.0194(13) 0.0007(10) 0.0040(11) -0.0008(10)
O6 0.092(3) 0.0141(14) 0.0211(16) -0.0005(12) -0.0150(16) 0.0003(15)
O7 0.0290(14) 0.0236(14) 0.0296(16) 0.0094(12) 0.0043(12) -0.0018(11)
O8 0.0238(13) 0.0212(13) 0.0162(13) 0.0027(11) 0.0016(11) 0.0016(10)
O9 0.0409(15) 0.0253(14) 0.0124(13) -0.0060(11) 0.0078(12) -0.0042(12)
O10 0.0409(16) 0.0263(15) 0.0143(13) -0.0051(11) 0.0066(12) -0.0057(12)
O11 0.0552(19) 0.0284(15) 0.0240(16) -0.0085(13) 0.0049(14) 0.0063(14)
O12 0.0459(18) 0.0310(16) 0.0337(18) -0.0083(14) 0.0042(14) 0.0122(14)
O13 0.0227(12) 0.0156(12) 0.0135(13) 0.0016(10) 0.0022(10) 0.0044(10)
O14 0.0264(13) 0.0165(12) 0.0211(14) -0.0009(11) 0.0010(11) 0.0014(11)
O15 0.0280(13) 0.0173(12) 0.0150(13) -0.0014(10) 0.0025(11) 0.0039(10)
O16 0.0271(13) 0.0238(13) 0.0133(13) 0.0008(11) 0.0014(11) -0.0009(11)
Sc1 0.0226(3) 0.0135(3) 0.0126(3) 0.0004(3) -0.0010(3) 0.0030(3)
Sc2 0.0219(3) 0.0129(3) 0.0108(3) -0.0001(3) 0.0005(3) 0.0024(3)
Sc3 0.0226(4) 0.0147(3) 0.0185(4) 0.0013(3) -0.0004(3) 0.0007(3)
Sc4 0.0236(3) 0.0157(3) 0.0117(3) -0.0025(3) 0.0013(3) 0.0006(3)

loop_
_atom_type_symbol
_atom_type_description
_atom_type_scat_dispersion_real
_atom_type_scat_dispersion_imag
_atom_type_scat_source
C C 0.0033 0.0016 'International Tables Vol C Tables 4.2.6.8 and 6.1.1.4'
H H 0.0000 0.0000 'International Tables Vol C Tables 4.2.6.8 and 6.1.1.4'
O O 0.0106 0.0060 'International Tables Vol C Tables 4.2.6.8 and 6.1.1.4'
Sc Sc 0.2519 0.3716 'International Tables Vol C Tables 4.2.6.8 and 6.1.1.4'
N N 0.0061 0.0033 'International Tables Vol C Tables 4.2.6.8 and 6.1.1.4'

loop_
_geom_angle_atom_site_label_1
_geom_angle_atom_site_label_2
_geom_angle_atom_site_label_3
_geom_angle
_geom_angle_site_symmetry_1
_geom_angle_site_symmetry_3
_geom_angle_publ_flag
O1 C1 C6 120.8(4) . . ?
O1 C1 C2 119.0(3) . . ?
C6 C1 C2 120.1(3) . . ?
C3 C2 C1 118.0(4) . . ?
C3 C2 C45 119.1(4) . . ?
C1 C2 C45 122.7(3) . . ?
C2 C3 C4 123.1(4) . . ?
C2 C3 H3 118.5 . . ?
C4 C3 H3 118.5 . . ?
C5 C4 C3 116.8(4) . . ?
C5 C4 C7 121.4(4) . . ?
C3 C4 C7 121.8(4) . . ?
C4 C5 C6 123.5(4) . . ?
C4 C5 H5 118.3 . . ?
C6 C5 H5 118.3 . . ?
C5 C6 C1 118.4(4) . . ?
C5 C6 C11 118.1(4) . . ?
C1 C6 C11 123.4(3) . . ?
C10E C7 C8E 113.2(7) . . ?
C9D C7 C4 109.8(5) . . ?
C10E C7 C4 115.4(6) . . ?
C8E C7 C4 110.0(6) . . ?
C9D C7 C8D 113.9(6) . . ?
C4 C7 C8D 111.5(5) . . ?
C9D C7 C10D 108.6(5) . . ?
C4 C7 C10D 108.9(5) . . ?
C8D C7 C10D 103.8(5) . . ?
C10E C7 C9E 107.3(7) . . ?
C8E C7 C9E 106.1(7) . . ?
C4 C7 C9E 103.8(6) . . ?
C7 C8D H8D1 109.5 . . ?
C7 C8D H8D2 109.5 . . ?
H8D1 C8D H8D2 109.5 . . ?
C7 C8D H8D3 109.5 . . ?
H8D1 C8D H8D3 109.5 . . ?
H8D2 C8D H8D3 109.5 . . ?
C7 C9D H9D1 109.5 . . ?
C7 C9D H9D2 109.5 . . ?
H9D1 C9D H9D2 109.5 . . ?
C7 C9D H9D3 109.5 . . ?
H9D1 C9D H9D3 109.5 . . ?
H9D2 C9D H9D3 109.5 . . ?
C7 C10D H10A 109.5 . . ?
C7 C10D H10B 109.5 . . ?
H10A C10D H10B 109.5 . . ?
C7 C10D H10C 109.5 . . ?
H10A C10D H10C 109.5 . . ?
H10B C10D H10C 109.5 . . ?
C7 C8E H8E1 109.5 . . ?
C7 C8E H8E2 109.5 . . ?
H8E1 C8E H8E2 109.5 . . ?
C7 C8E H8E3 109.5 . . ?
H8E1 C8E H8E3 109.5 . . ?
H8E2 C8E H8E3 109.5 . . ?
C7 C9E H9E1 109.5 . . ?
C7 C9E H9E2 109.5 . . ?
H9E1 C9E H9E2 109.5 . . ?
C7 C9E H9E3 109.5 . . ?
H9E1 C9E H9E3 109.5 . . ?
H9E2 C9E H9E3 109.5 . . ?
C7 C10E H10D 109.5 . . ?
C7 C10E H10E 109.5 . . ?
H10D C10E H10E 109.5 . . ?
C7 C10E H10F 109.5 . . ?
H10D C10E H10F 109.5 . . ?
H10E C10E H10F 109.5 . . ?
C13 C11 C6 111.6(3) . . ?
C13 C11 H11A 109.3 . . ?
C6 C11 H11A 109.3 . . ?
C13 C11 H11B 109.3 . . ?
C6 C11 H11B 109.3 . . ?
H11A C11 H11B 108.0 . . ?
O2 C12 C17 120.0(4) . . ?
O2 C12 C13 119.0(4) . . ?
C17 C12 C13 121.0(4) . . ?
C14 C13 C12 118.2(4) . . ?
C14 C13 C11 122.4(4) . . ?
C12 C13 C11 119.4(3) . . ?
C13 C14 C15 122.2(4) . . ?
C13 C14 H14 118.9 . . ?
C15 C14 H14 118.9 . . ?
C16 C15 C14 117.8(4) . . ?
C16 C15 C18 122.4(4) . . ?
C14 C15 C18 119.8(4) . . ?
C15 C16 C17 122.1(4) . . ?
C15 C16 H16 118.9 . . ?
C17 C16 H16 118.9 . . ?
C16 C17 C12 118.4(4) . . ?
C16 C17 C22 121.3(4) . . ?
C12 C17 C22 120.3(3) . . ?
C19 C18 C21 109.4(6) . . ?
C19 C18 C20 110.0(5) . . ?
C21 C18 C20 106.7(5) . . ?
C19 C18 C15 108.9(5) . . ?
C21 C18 C15 111.7(4) . . ?
C20 C18 C15 110.1(4) . . ?
C18 C19 H19A 109.5 . . ?
C18 C19 H19B 109.5 . . ?
H19A C19 H19B 109.5 . . ?
C18 C19 H19C 109.5 . . ?
H19A C19 H19C 109.5 . . ?
H19B C19 H19C 109.5 . . ?
C18 C20 H20A 109.5 . . ?
C18 C20 H20B 109.5 . . ?
H20A C20 H20B 109.5 . . ?
C18 C20 H20C 109.5 . . ?
H20A C20 H20C 109.5 . . ?
H20B C20 H20C 109.5 . . ?
C18 C21 H21A 109.5 . . ?
C18 C21 H21B 109.5 . . ?
H21A C21 H21B 109.5 . . ?
C18 C21 H21C 109.5 . . ?
H21A C21 H21C 109.5 . . ?
H21B C21 H21C 109.5 . . ?
C24 C22 C17 114.5(3) . . ?
C24 C22 H22A 108.6 . . ?
C17 C22 H22A 108.6 . . ?
C24 C22 H22B 108.6 . . ?
C17 C22 H22B 108.6 . . ?
H22A C22 H22B 107.6 . . ?
O3 C23 C28 119.2(3) . . ?
O3 C23 C24 121.1(3) . . ?
C28 C23 C24 119.6(3) . . ?
C25 C24 C23 118.6(3) . . ?
C25 C24 C22 117.3(3) . . ?
C23 C24 C22 124.1(3) . . ?
C24 C25 C26 123.1(4) . . ?
C24 C25 H25 118.4 . . ?
C26 C25 H25 118.4 . . ?
C27 C26 C25 116.1(3) . . ?
C27 C26 C29 122.6(4) . . ?
C25 C26 C29 121.2(4) . . ?
C26 C27 C28 123.7(4) . . ?
C26 C27 H27 118.2 . . ?
C28 C27 H27 118.2 . . ?
C27 C28 C23 118.7(4) . . ?
C27 C28 C33 119.9(3) . . ?
C23 C28 C33 121.2(3) . . ?
C31 C29 C30 108.8(4) . . ?
C31 C29 C32 108.0(4) . . ?
C30 C29 C32 108.3(4) . . ?
C31 C29 C26 111.3(4) . . ?
C30 C29 C26 109.3(4) . . ?
C32 C29 C26 110.9(4) . . ?
C29 C30 H30A 109.5 . . ?
C29 C30 H30B 109.5 . . ?
H30A C30 H30B 109.5 . . ?
C29 C30 H30C 109.5 . . ?
H30A C30 H30C 109.5 . . ?
H30B C30 H30C 109.5 . . ?
C29 C31 H31A 109.5 . . ?
C29 C31 H31B 109.5 . . ?
H31A C31 H31B 109.5 . . ?
C29 C31 H31C 109.5 . . ?
H31A C31 H31C 109.5 . . ?
H31B C31 H31C 109.5 . . ?
C29 C32 H32A 109.5 . . ?
C29 C32 H32B 109.5 . . ?
H32A C32 H32B 109.5 . . ?
C29 C32 H32C 109.5 . . ?
H32A C32 H32C 109.5 . . ?
H32B C32 H32C 109.5 . . ?
C35 C33 C28 110.4(3) . . ?
C35 C33 H33A 109.6 . . ?
C28 C33 H33A 109.6 . . ?
C35 C33 H33B 109.6 . . ?
C28 C33 H33B 109.6 . . ?
H33A C33 H33B 108.1 . . ?
O4 C34 C39 119.8(3) . . ?
O4 C34 C35 119.0(3) . . ?
C39 C34 C35 121.2(3) . . ?
C36 C35 C34 117.5(4) . . ?
C36 C35 C33 119.5(4) . . ?
C34 C35 C33 122.7(3) . . ?
C37 C36 C35 122.8(4) . . ?
C37 C36 H36 118.6 . . ?
C35 C36 H36 118.6 . . ?
C38 C37 C36 117.6(4) . . ?
C38 C37 C40 122.9(4) . . ?
C36 C37 C40 119.5(4) . . ?
C37 C38 C39 122.2(4) . . ?
C37 C38 H38 118.9 . . ?
C39 C38 H38 118.9 . . ?
C34 C39 C38 118.6(4) . . ?
C34 C39 C45 121.2(3) . . ?
C38 C39 C45 120.1(4) . . ?
C42 C40 C44 118.8(6) . . ?
C42 C40 C37 113.7(5) . . ?
C44 C40 C37 112.0(5) . . ?
C42 C40 C41 100.9(6) . . ?
C44 C40 C41 104.4(6) . . ?
C37 C40 C41 104.8(5) . . ?
C40 C41 H41A 109.5 . . ?
C40 C41 H41B 109.5 . . ?
H41A C41 H41B 109.5 . . ?
C40 C41 H41C 109.5 . . ?
H41A C41 H41C 109.5 . . ?
H41B C41 H41C 109.5 . . ?
C40 C42 H42A 109.5 . . ?
C40 C42 H42B 109.5 . . ?
H42A C42 H42B 109.5 . . ?
C40 C42 H42C 109.5 . . ?
H42A C42 H42C 109.5 . . ?
H42B C42 H42C 109.5 . . ?
C40 C44 H44A 109.5 . . ?
C40 C44 H44B 109.5 . . ?
H44A C44 H44B 109.5 . . ?
C40 C44 H44C 109.5 . . ?
H44A C44 H44C 109.5 . . ?
H44B C44 H44C 109.5 . . ?
O5 C51 C52 121.1(3) . . ?
O5 C51 C56 119.6(3) . . ?
C52 C51 C56 119.2(4) . . ?
C51 C52 C53 119.7(4) . . ?
C51 C52 C94 122.6(3) . . ?
C53 C52 C94 117.7(4) . . ?
C54 C53 C52 122.0(4) . . ?
C54 C53 H53 119.0 . . ?
C52 C53 H53 119.0 . . ?
C55 C54 C53 117.3(4) . . ?
C55 C54 C57 120.4(4) . . ?
C53 C54 C57 122.2(5) . . ?
C56 C55 C54 122.6(4) . . ?
C56 C55 H55 118.7 . . ?
C54 C55 H55 118.7 . . ?
C55 C56 C51 119.0(4) . . ?
C55 C56 C61 118.7(4) . . ?
C51 C56 C61 122.3(4) . . ?
C59 C57 C60 110.8(7) . . ?
C59 C57 C58 106.8(5) . . ?
C60 C57 C58 108.2(7) . . ?
C59 C57 C54 111.4(5) . . ?
C60 C57 C54 111.1(5) . . ?
C58 C57 C54 108.4(4) . . ?
C57 C58 H58A 109.5 . . ?
C57 C58 H58B 109.5 . . ?
H58A C58 H58B 109.5 . . ?
C57 C58 H58C 109.5 . . ?
H58A C58 H58C 109.5 . . ?
H58B C58 H58C 109.5 . . ?
C57 C59 H59A 109.5 . . ?
C57 C59 H59B 109.5 . . ?
H59A C59 H59B 109.5 . . ?
C57 C59 H59C 109.5 . . ?
H59A C59 H59C 109.5 . . ?
H59B C59 H59C 109.5 . . ?
C57 C60 H60A 109.5 . . ?
C57 C60 H60B 109.5 . . ?
H60A C60 H60B 109.5 . . ?
C57 C60 H60C 109.5 . . ?
H60A C60 H60C 109.5 . . ?
H60B C60 H60C 109.5 . . ?
C63B C61 C56 104.1(5) . . ?
C56 C61 C63A 120.4(4) . . ?
C56 C61 H61A 107.2 . . ?
C63A C61 H61A 107.2 . . ?
C56 C61 H61B 107.2 . . ?
C63A C61 H61B 107.2 . . ?
H61A C61 H61B 106.9 . . ?
C63A C62 O6 117.6(5) . . ?
O6 C62 C67B 124.9(5) . . ?
C63A C62 C67A 123.7(5) . . ?
O6 C62 C67A 113.0(5) . . ?
O6 C62 C63B 117.7(4) . . ?
C67B C62 C63B 112.7(6) . . ?
C62 C63A C64A 119.1(7) . . ?
C62 C63A C61 120.4(6) . . ?
C64A C63A C61 120.3(7) . . ?
C72 C67A C66A 121.2(7) . . ?
C72 C67A C62 124.6(6) . . ?
C66A C67A C62 113.9(7) . . ?
C65A C64A C63A 121.6(8) . . ?
C65A C64A H64A 119.2 . . ?
C63A C64A H64A 119.2 . . ?
C64A C65A C66A 118.7(7) . . ?
C64A C65A C68A 119.8(8) . . ?
C66A C65A C68A 121.2(7) . . ?
C67A C66A C65A 121.8(7) . . ?
C67A C66A H66A 119.1 . . ?
C65A C66A H66A 119.1 . . ?
C71A C68A C69A 108.3(8) . . ?
C71A C68A C65A 110.2(8) . . ?
C69A C68A C65A 112.7(8) . . ?
C71A C68A C70A 108.3(8) . . ?
C69A C68A C70A 107.6(8) . . ?
C65A C68A C70A 109.7(7) . . ?
C68A C69A H69A 109.5 . . ?
C68A C69A H69B 109.5 . . ?
H69A C69A H69B 109.5 . . ?
C68A C69A H69C 109.5 . . ?
H69A C69A H69C 109.5 . . ?
H69B C69A H69C 109.5 . . ?
C68A C70A H70A 109.5 . . ?
C68A C70A H70B 109.5 . . ?
H70A C70A H70B 109.5 . . ?
C68A C70A H70C 109.5 . . ?
H70A C70A H70C 109.5 . . ?
H70B C70A H70C 109.5 . . ?
C68A C71A H71A 109.5 . . ?
C68A C71A H71B 109.5 . . ?
H71A C71A H71B 109.5 . . ?
C68A C71A H71C 109.5 . . ?
H71A C71A H71C 109.5 . . ?
H71B C71A H71C 109.5 . . ?
C64B C63B C61 129.0(8) . . ?
C64B C63B C62 120.3(7) . . ?
C61 C63B C62 110.5(6) . . ?
C65B C64B C63B 122.5(9) . . ?
C65B C64B H64B 118.7 . . ?
C63B C64B H64B 118.7 . . ?
C64B C65B C66B 117.2(8) . . ?
C64B C65B C68B 122.8(9) . . ?
C66B C65B C68B 120.0(8) . . ?
C67B C66B C65B 122.1(8) . . ?
C67B C66B H66B 118.9 . . ?
C65B C66B H66B 118.9 . . ?
C62 C67B C66B 124.9(8) . . ?
C62 C67B C72 109.0(6) . . ?
C66B C67B C72 125.9(7) . . ?
C71B C68B C69B 108.0(10) . . ?
C71B C68B C65B 111.9(10) . . ?
C69B C68B C65B 112.2(9) . . ?
C71B C68B C70B 109.0(10) . . ?
C69B C68B C70B 108.1(10) . . ?
C65B C68B C70B 107.4(10) . . ?
C68B C69B H69D 109.5 . . ?
C68B C69B H69E 109.5 . . ?
H69D C69B H69E 109.5 . . ?
C68B C69B H69F 109.5 . . ?
H69D C69B H69F 109.5 . . ?
H69E C69B H69F 109.5 . . ?
C68B C70B H70D 109.5 . . ?
C68B C70B H70E 109.5 . . ?
H70D C70B H70E 109.5 . . ?
C68B C70B H70F 109.5 . . ?
H70D C70B H70F 109.5 . . ?
H70E C70B H70F 109.5 . . ?
C68B C71B H71D 109.5 . . ?
C68B C71B H71E 109.5 . . ?
H71D C71B H71E 109.5 . . ?
C68B C71B H71F 109.5 . . ?
H71D C71B H71F 109.5 . . ?
H71E C71B H71F 109.5 . . ?
C67A C72 C74 123.1(5) . . ?
C74 C72 C67B 105.3(4) . . ?
C67A C72 H72A 106.5 . . ?
C74 C72 H72A 106.5 . . ?
C67A C72 H72B 106.5 . . ?
C74 C72 H72B 106.5 . . ?
H72A C72 H72B 106.5 . . ?
C74 C73 C78 122.1(4) . . ?
C74 C73 O7 121.1(4) . . ?
C78 C73 O7 116.8(3) . . ?
C73 C74 C75 117.5(4) . . ?
C73 C74 C72 124.3(4) . . ?
C75 C74 C72 118.2(4) . . ?
C76 C75 C74 122.7(4) . . ?
C76 C75 H75 118.6 . . ?
C74 C75 H75 118.6 . . ?
C75 C76 C77 117.1(4) . . ?
C75 C76 C79 122.8(4) . . ?
C77 C76 C79 120.0(4) . . ?
C78 C77 C76 122.5(4) . . ?
C78 C77 H77 118.7 . . ?
C76 C77 H77 118.7 . . ?
C77 C78 C73 117.8(4) . . ?
C77 C78 C83 118.6(4) . . ?
C73 C78 C83 123.6(4) . . ?
C82 C79 C80 108.3(4) . . ?
C82 C79 C76 109.8(4) . . ?
C80 C79 C76 112.4(4) . . ?
C82 C79 C81 110.1(4) . . ?
C80 C79 C81 108.8(4) . . ?
C76 C79 C81 107.5(4) . . ?
C79 C80 H80A 109.5 . . ?
C79 C80 H80B 109.5 . . ?
H80A C80 H80B 109.5 . . ?
C79 C80 H80C 109.5 . . ?
H80A C80 H80C 109.5 . . ?
H80B C80 H80C 109.5 . . ?
C79 C81 H81A 109.5 . . ?
C79 C81 H81B 109.5 . . ?
H81A C81 H81B 109.5 . . ?
C79 C81 H81C 109.5 . . ?
H81A C81 H81C 109.5 . . ?
H81B C81 H81C 109.5 . . ?
C79 C82 H82A 109.5 . . ?
C79 C82 H82B 109.5 . . ?
H82A C82 H82B 109.5 . . ?
C79 C82 H82C 109.5 . . ?
H82A C82 H82C 109.5 . . ?
H82B C82 H82C 109.5 . . ?
C85 C83 C78 114.7(3) . . ?
C85 C83 H83A 108.6 . . ?
C78 C83 H83A 108.6 . . ?
C85 C83 H83B 108.6 . . ?
C78 C83 H83B 108.6 . . ?
H83A C83 H83B 107.6 . . ?
O8 C84 C89 121.0(4) . . ?
O8 C84 C85 118.7(3) . . ?
C89 C84 C85 120.4(4) . . ?
C86 C85 C84 118.7(4) . . ?
C86 C85 C83 123.4(4) . . ?
C84 C85 C83 117.9(4) . . ?
C85 C86 C87 122.4(4) . . ?
C85 C86 H86 118.8 . . ?
C87 C86 H86 118.8 . . ?
C88 C87 C86 117.4(4) . . ?
C88 C87 C90 123.2(4) . . ?
C86 C87 C90 119.4(4) . . ?
C87 C88 C89 122.1(4) . . ?
C87 C88 H88 118.9 . . ?
C89 C88 H88 118.9 . . ?
C88 C89 C84 118.9(4) . . ?
C88 C89 C94 121.3(3) . . ?
C84 C89 C94 119.6(3) . . ?
C91 C90 C92 108.8(4) . . ?
C91 C90 C93 108.9(4) . . ?
C92 C90 C93 107.8(4) . . ?
C91 C90 C87 110.2(4) . . ?
C92 C90 C87 109.0(4) . . ?
C93 C90 C87 112.0(4) . . ?
C90 C91 H91A 109.5 . . ?
C90 C91 H91B 109.5 . . ?
H91A C91 H91B 109.5 . . ?
C90 C91 H91C 109.5 . . ?
H91A C91 H91C 109.5 . . ?
H91B C91 H91C 109.5 . . ?
C90 C92 H92A 109.5 . . ?
C90 C92 H92B 109.5 . . ?
H92A C92 H92B 109.5 . . ?
C90 C92 H92C 109.5 . . ?
H92A C92 H92C 109.5 . . ?
H92B C92 H92C 109.5 . . ?
C90 C93 H93A 109.5 . . ?
C90 C93 H93B 109.5 . . ?
H93A C93 H93B 109.5 . . ?
C90 C93 H93C 109.5 . . ?
H93A C93 H93C 109.5 . . ?
H93B C93 H93C 109.5 . . ?
C89 C94 C52 115.6(3) . . ?
C89 C94 H94A 108.4 . . ?
C52 C94 H94A 108.4 . . ?
C89 C94 H94B 108.4 . . ?
C52 C94 H94B 108.4 . . ?
H94A C94 H94B 107.4 . . ?
O9 C101 C106 119.4(3) . . ?
O9 C101 C102 121.3(4) . . ?
C106 C101 C102 119.3(4) . . ?
C103 C102 C101 119.2(4) . . ?
C103 C102 C144 117.4(4) . . ?
C101 C102 C144 123.2(4) . . ?
C102 C103 C104 123.0(4) . . ?
C102 C103 H103 118.5 . . ?
C104 C103 H103 118.5 . . ?
C105 C104 C103 116.3(4) . . ?
C105 C104 C107 124.0(4) . . ?
C103 C104 C107 119.7(4) . . ?
C106 C105 C104 122.6(4) . . ?
C106 C105 H105 118.7 . . ?
C104 C105 H105 118.7 . . ?
C105 C106 C101 119.5(4) . . ?
C105 C106 C111 120.2(3) . . ?
C101 C106 C111 120.3(4) . . ?
C108 C107 C109 107.6(5) . . ?
C108 C107 C110 109.6(5) . . ?
C109 C107 C110 109.4(5) . . ?
C108 C107 C104 112.0(4) . . ?
C109 C107 C104 109.9(4) . . ?
C110 C107 C104 108.3(5) . . ?
C107 C108 H10G 109.5 . . ?
C107 C108 H10H 109.5 . . ?
H10G C108 H10H 109.5 . . ?
C107 C108 H10I 109.5 . . ?
H10G C108 H10I 109.5 . . ?
H10H C108 H10I 109.5 . . ?
C107 C109 H10J 109.5 . . ?
C107 C109 H10K 109.5 . . ?
H10J C109 H10K 109.5 . . ?
C107 C109 H10L 109.5 . . ?
H10J C109 H10L 109.5 . . ?
H10K C109 H10L 109.5 . . ?
C107 C110 H11C 109.5 . . ?
C107 C110 H11D 109.5 . . ?
H11C C110 H11D 109.5 . . ?
C107 C110 H11E 109.5 . . ?
H11C C110 H11E 109.5 . . ?
H11D C110 H11E 109.5 . . ?
C113 C111 C106 113.7(3) . . ?
C113 C111 H11F 108.8 . . ?
C106 C111 H11F 108.8 . . ?
C113 C111 H11G 108.8 . . ?
C106 C111 H11G 108.8 . . ?
H11F C111 H11G 107.7 . . ?
O10 C112 C113 121.0(3) . . ?
O10 C112 C117 117.1(3) . . ?
C113 C112 C117 122.0(4) . . ?
C112 C113 C114 117.5(3) . . ?
C112 C113 C111 122.6(3) . . ?
C114 C113 C111 119.8(4) . . ?
C9A C114 C113 124.3(5) . . ?
C113 C114 C9B 119.9(6) . . ?
C9A C114 H114 117.9 . . ?
C113 C114 H114 117.9 . . ?
C9B C116 C117 121.6(6) . . ?
C117 C116 C9A 123.2(5) . . ?
C117 C116 H116 118.4 . . ?
C9A C116 H116 118.4 . . ?
C116 C117 C112 117.8(4) . . ?
C116 C117 C122 120.0(4) . . ?
C112 C117 C122 122.1(4) . . ?
C114 C9A C116 113.9(7) . . ?
C114 C9A C10A 120.5(7) . . ?
C116 C9A C10A 124.6(7) . . ?
C11A C10A C13A 108.6(8) . . ?
C11A C10A C9A 111.9(8) . . ?
C13A C10A C9A 109.1(8) . . ?
C11A C10A C12A 108.9(8) . . ?
C13A C10A C12A 109.9(8) . . ?
C9A C10A C12A 108.4(8) . . ?
C10A C11A H11H 109.5 . . ?
C10A C11A H11I 109.5 . . ?
H11H C11A H11I 109.5 . . ?
C10A C11A H11J 109.5 . . ?
H11H C11A H11J 109.5 . . ?
H11I C11A H11J 109.5 . . ?
C10A C12A H12A 109.5 . . ?
C10A C12A H12B 109.5 . . ?
H12A C12A H12B 109.5 . . ?
C10A C12A H12C 109.5 . . ?
H12A C12A H12C 109.5 . . ?
H12B C12A H12C 109.5 . . ?
C10A C13A H13A 109.5 . . ?
C10A C13A H13B 109.5 . . ?
H13A C13A H13B 109.5 . . ?
C10A C13A H13C 109.5 . . ?
H13A C13A H13C 109.5 . . ?
H13B C13A H13C 109.5 . . ?
C116 C9B C114 118.6(9) . . ?
C116 C9B C10B 118.7(10) . . ?
C114 C9B C10B 121.7(10) . . ?
C12B C10B C9B 113.7(11) . . ?
C12B C10B C13B 111.4(11) . . ?
C9B C10B C13B 111.6(11) . . ?
C12B C10B C11B 105.9(10) . . ?
C9B C10B C11B 105.9(10) . . ?
C13B C10B C11B 107.8(10) . . ?
C10B C11B H11K 109.5 . . ?
C10B C11B H11L 109.5 . . ?
H11K C11B H11L 109.5 . . ?
C10B C11B H11M 109.5 . . ?
H11K C11B H11M 109.5 . . ?
H11L C11B H11M 109.5 . . ?
C10B C12B H12D 109.5 . . ?
C10B C12B H12E 109.5 . . ?
H12D C12B H12E 109.5 . . ?
C10B C12B H12F 109.5 . . ?
H12D C12B H12F 109.5 . . ?
H12E C12B H12F 109.5 . . ?
C10B C13B H13D 109.5 . . ?
C10B C13B H13E 109.5 . . ?
H13D C13B H13E 109.5 . . ?
C10B C13B H13F 109.5 . . ?
H13D C13B H13F 109.5 . . ?
H13E C13B H13F 109.5 . . ?
C124 C122 C117 112.8(3) . . ?
C124 C122 H12G 109.0 . . ?
C117 C122 H12G 109.0 . . ?
C124 C122 H12H 109.0 . . ?
C117 C122 H12H 109.0 . . ?
H12G C122 H12H 107.8 . . ?
C128 C123 O11 118.3(4) . . ?
C128 C123 C124 121.8(4) . . ?
O11 C123 C124 119.9(4) . . ?
C125 C124 C123 117.9(4) . . ?
C125 C124 C122 120.1(4) . . ?
C123 C124 C122 121.9(4) . . ?
C124 C125 C126 122.7(4) . . ?
C124 C125 H125 118.7 . . ?
C126 C125 H125 118.7 . . ?
C125 C126 C127 117.6(4) . . ?
C125 C126 C129 120.5(4) . . ?
C127 C126 C129 121.8(4) . . ?
C126 C127 C128 121.5(4) . . ?
C126 C127 H127 119.3 . . ?
C128 C127 H127 119.3 . . ?
C123 C128 C127 118.5(4) . . ?
C123 C128 C133 122.3(4) . . ?
C127 C128 C133 119.1(4) . . ?
C132 C129 C130 106.9(5) . . ?
C132 C129 C131 111.1(5) . . ?
C130 C129 C131 108.3(5) . . ?
C132 C129 C126 112.4(4) . . ?
C130 C129 C126 110.3(5) . . ?
C131 C129 C126 107.9(5) . . ?
C129 C130 H13G 109.5 . . ?
C129 C130 H13H 109.5 . . ?
H13G C130 H13H 109.5 . . ?
C129 C130 H13I 109.5 . . ?
H13G C130 H13I 109.5 . . ?
H13H C130 H13I 109.5 . . ?
C129 C131 H13J 109.5 . . ?
C129 C131 H13K 109.5 . . ?
H13J C131 H13K 109.5 . . ?
C129 C131 H13L 109.5 . . ?
H13J C131 H13L 109.5 . . ?
H13K C131 H13L 109.5 . . ?
C129 C132 H13M 109.5 . . ?
C129 C132 H13N 109.5 . . ?
H13M C132 H13N 109.5 . . ?
C129 C132 H13O 109.5 . . ?
H13M C132 H13O 109.5 . . ?
H13N C132 H13O 109.5 . . ?
C135 C133 C128 111.6(4) . . ?
C135 C133 H13P 109.3 . . ?
C128 C133 H13P 109.3 . . ?
C135 C133 H13Q 109.3 . . ?
C128 C133 H13Q 109.3 . . ?
H13P C133 H13Q 108.0 . . ?
O12 C134 C139 118.9(4) . . ?
O12 C134 C135 119.9(4) . . ?
C139 C134 C135 121.1(4) . . ?
C136 C135 C134 117.5(5) . . ?
C136 C135 C133 120.7(4) . . ?
C134 C135 C133 121.7(4) . . ?
C135 C136 C137 123.4(5) . . ?
C135 C136 H136 118.3 . . ?
C137 C136 H136 118.3 . . ?
C136 C137 C138 117.4(5) . . ?
C136 C137 C140 119.3(5) . . ?
C138 C137 C140 123.3(6) . . ?
C139 C138 C137 121.8(5) . . ?
C139 C138 H138 119.1 . . ?
C137 C138 H138 119.1 . . ?
C138 C139 C134 118.8(4) . . ?
C138 C139 C144 120.6(5) . . ?
C134 C139 C144 120.5(4) . . ?
C143 C140 C142 113.4(7) . . ?
C143 C140 C137 113.0(5) . . ?
C142 C140 C137 110.7(5) . . ?
C143 C140 C141 105.9(6) . . ?
C142 C140 C141 106.6(6) . . ?
C137 C140 C141 106.6(7) . . ?
C140 C141 H14A 109.5 . . ?
C140 C141 H14B 109.5 . . ?
H14A C141 H14B 109.5 . . ?
C140 C141 H14C 109.5 . . ?
H14A C141 H14C 109.5 . . ?
H14B C141 H14C 109.5 . . ?
C140 C142 H14D 109.5 . . ?
C140 C142 H14E 109.5 . . ?
H14D C142 H14E 109.5 . . ?
C140 C142 H14F 109.5 . . ?
H14D C142 H14F 109.5 . . ?
H14E C142 H14F 109.5 . . ?
C140 C143 H14G 109.5 . . ?
C140 C143 H14H 109.5 . . ?
H14G C143 H14H 109.5 . . ?
C140 C143 H14I 109.5 . . ?
H14G C143 H14I 109.5 . . ?
H14H C143 H14I 109.5 . . ?
C102 C144 C139 110.4(3) . . ?
C102 C144 H14J 109.6 . . ?
C139 C144 H14J 109.6 . . ?
C102 C144 H14K 109.6 . . ?
C139 C144 H14K 109.6 . . ?
H14J C144 H14K 108.1 . . ?
N1 C200 C201 172.3(6) . . ?
C200 C201 H20D 109.5 . . ?
C200 C201 H20E 109.5 . . ?
H20D C201 H20E 109.5 . . ?
C200 C201 H20F 109.5 . . ?
H20D C201 H20F 109.5 . . ?
H20E C201 H20F 109.5 . . ?
N60 C611 C612 173.9(18) . . ?
C611 C612 H61C 109.5 . . ?
C611 C612 H61D 109.5 . . ?
H61C C612 H61D 109.5 . . ?
C611 C612 H61E 109.5 . . ?
H61C C612 H61E 109.5 . . ?
H61D C612 H61E 109.5 . . ?
N61 C613 C614 177.1(7) . . ?
C613 C614 H61F 109.5 . . ?
C613 C614 H61G 109.5 . . ?
H61F C614 H61G 109.5 . . ?
C613 C614 H61H 109.5 . . ?
H61F C614 H61H 109.5 . . ?
H61G C614 H61H 109.5 . . ?
C1 O1 Sc1 110.6(2) . . ?
C1 O1 Sc3 126.1(2) . 7_666 ?
Sc1 O1 Sc3 123.12(11) . 7_666 ?
C12 O2 Sc1 128.3(2) . . ?
C12 O2 Sc5 111.5(2) . . ?
Sc1 O2 Sc5 119.77(15) . . ?
C23 O3 Sc2 148.2(2) . . ?
C23 O3 Sc1 113.9(2) . . ?
Sc2 O3 Sc1 97.73(10) . . ?
C34 O4 Sc4 141.2(2) . 7_666 ?
C34 O4 Sc1 120.3(2) . . ?
Sc4 O4 Sc1 98.46(10) 7_666 . ?
C51 O5 Sc2 119.2(2) . . ?
C51 O5 Sc3 114.6(2) . . ?
Sc2 O5 Sc3 125.57(12) . . ?
C62 O6 Sc3 172.4(3) . . ?
C73 O7 Sc3 116.0(2) . . ?
C84 O8 Sc3 153.7(2) . . ?
C84 O8 Sc6 99.4(2) . . ?
Sc3 O8 Sc6 106.40(14) . . ?
C101 O9 Sc4 131.5(2) . . ?
C112 O10 H10 109.5 . . ?
C123 O11 Sc5 149.9(3) . . ?
C134 O12 Sc5 154.2(3) . . ?
Sc1 O13 Sc2 152.01(13) 7_666 . ?
Sc1 O13 Sc2 99.42(10) 7_666 7_666 ?
Sc2 O13 Sc2 97.10(10) . 7_666 ?
Sc1 O13 Sc4 98.93(10) 7_666 . ?
Sc2 O13 Sc4 100.14(10) . . ?
Sc2 O13 Sc4 100.31(10) 7_666 . ?
Sc4 O14 Sc3 127.05(14) . . ?
Sc4 O15 Sc2 104.74(11) . . ?
Sc4 O16 Sc2 102.59(11) 7_666 . ?
Sc4 O16 Sc5 101.12(14) 7_666 7_666 ?
Sc2 O16 Sc5 114.08(14) . 7_666 ?
O2 Sc1 O13 103.19(10) . 7_666 ?
O2 Sc1 O1 94.02(11) . . ?
O13 Sc1 O1 94.47(10) 7_666 . ?
O2 Sc1 O4 174.03(10) . . ?
O13 Sc1 O4 82.24(10) 7_666 . ?
O1 Sc1 O4 87.98(10) . . ?
O2 Sc1 O3 90.69(11) . . ?
O13 Sc1 O3 82.38(10) 7_666 . ?
O1 Sc1 O3 174.84(10) . . ?
O4 Sc1 O3 87.54(10) . . ?
O2 Sc1 N1 87.47(11) . . ?
O13 Sc1 N1 166.77(11) 7_666 . ?
O1 Sc1 N1 92.54(10) . . ?
O4 Sc1 N1 86.82(10) . . ?
O3 Sc1 N1 89.77(10) . . ?
O2 Sc1 Sc4 145.05(8) . 7_666 ?
O13 Sc1 Sc4 42.31(7) 7_666 7_666 ?
O1 Sc1 Sc4 85.37(7) . 7_666 ?
O4 Sc1 Sc4 40.69(7) . 7_666 ?
O3 Sc1 Sc4 89.56(7) . 7_666 ?
N1 Sc1 Sc4 127.48(8) . 7_666 ?
O2 Sc1 Sc2 96.23(8) . . ?
O13 Sc1 Sc2 41.93(7) 7_666 . ?
O1 Sc1 Sc2 136.41(7) . . ?
O4 Sc1 Sc2 86.14(7) . . ?
O3 Sc1 Sc2 40.61(6) . . ?
N1 Sc1 Sc2 130.09(8) . . ?
Sc4 Sc1 Sc2 62.89(2) 7_666 . ?
O2 Sc1 Sc5 32.53(9) . . ?
O13 Sc1 Sc5 71.46(9) 7_666 . ?
O1 Sc1 Sc5 89.43(9) . . ?
O4 Sc1 Sc5 153.28(9) . . ?
O3 Sc1 Sc5 93.42(9) . . ?
N1 Sc1 Sc5 119.86(10) . . ?
Sc4 Sc1 Sc5 112.59(6) 7_666 . ?
Sc2 Sc1 Sc5 77.55(6) . . ?
O15 Sc2 O5 98.07(10) . . ?
O15 Sc2 O3 84.98(10) . . ?
O5 Sc2 O3 109.74(10) . . ?
O15 Sc2 O13 77.52(10) . . ?
O5 Sc2 O13 90.27(10) . . ?
O3 Sc2 O13 155.16(10) . . ?
O15 Sc2 O16 169.85(10) . . ?
O5 Sc2 O16 91.16(10) . . ?
O3 Sc2 O16 95.88(10) . . ?
O13 Sc2 O16 98.35(10) . . ?
O15 Sc2 O13 91.82(10) . 7_666 ?
O5 Sc2 O13 166.50(10) . 7_666 ?
O3 Sc2 O13 80.15(9) . 7_666 ?
O13 Sc2 O13 82.90(10) . 7_666 ?
O16 Sc2 O13 78.40(10) . 7_666 ?
O15 Sc2 Sc1 85.30(7) . . ?
O5 Sc2 Sc1 151.07(7) . . ?
O3 Sc2 Sc1 41.66(7) . . ?
O13 Sc2 Sc1 118.38(7) . . ?
O16 Sc2 Sc1 88.65(7) . . ?
O13 Sc2 Sc1 38.65(6) 7_666 . ?
O15 Sc2 Sc2 83.07(7) . 7_666 ?
O5 Sc2 Sc2 131.35(8) . 7_666 ?
O3 Sc2 Sc2 118.77(8) . 7_666 ?
O13 Sc2 Sc2 42.15(7) . 7_666 ?
O16 Sc2 Sc2 87.69(7) . 7_666 ?
O13 Sc2 Sc2 40.75(6) 7_666 7_666 ?
Sc1 Sc2 Sc2 77.56(3) . 7_666 ?
O15 Sc2 Sc4 37.44(7) . . ?
O5 Sc2 Sc4 90.08(7) . . ?
O3 Sc2 Sc4 121.95(8) . . ?
O13 Sc2 Sc4 40.72(7) . . ?
O16 Sc2 Sc4 139.06(7) . . ?
O13 Sc2 Sc4 92.26(7) 7_666 . ?
Sc1 Sc2 Sc4 108.66(3) . . ?
Sc2 Sc2 Sc4 61.84(2) 7_666 . ?
O15 Sc2 Sc4 131.78(8) . 7_666 ?
O5 Sc2 Sc4 129.28(8) . 7_666 ?
O3 Sc2 Sc4 86.61(7) . 7_666 ?
O13 Sc2 Sc4 91.98(7) . 7_666 ?
O16 Sc2 Sc4 38.46(7) . 7_666 ?
O13 Sc2 Sc4 39.97(7) 7_666 7_666 ?
Sc1 Sc2 Sc4 58.52(2) . 7_666 ?
Sc2 Sc2 Sc4 60.30(3) 7_666 7_666 ?
Sc4 Sc2 Sc4 122.14(2) . 7_666 ?
O6 Sc3 O8 95.02(14) . . ?
O6 Sc3 O14 174.90(12) . . ?
O8 Sc3 O14 88.90(11) . . ?
O6 Sc3 O1 90.69(13) . 7_666 ?
O8 Sc3 O1 161.95(11) . 7_666 ?
O14 Sc3 O1 84.61(10) . 7_666 ?
O6 Sc3 O5 89.83(11) . . ?
O8 Sc3 O5 86.78(10) . . ?
O14 Sc3 O5 93.65(10) . . ?
O1 Sc3 O5 110.39(10) 7_666 . ?
O6 Sc3 O7 79.66(12) . . ?
O8 Sc3 O7 79.95(10) . . ?
O14 Sc3 O7 97.86(10) . . ?
O1 Sc3 O7 84.26(10) 7_666 . ?
O5 Sc3 O7 162.21(10) . . ?
O6 Sc3 Sc6 54.45(13) . . ?
O8 Sc3 Sc6 40.98(9) . . ?
O14 Sc3 Sc6 129.74(9) . . ?
O1 Sc3 Sc6 143.65(9) 7_666 . ?
O5 Sc3 Sc6 82.30(9) . . ?
O7 Sc3 Sc6 79.91(9) . . ?
O9 Sc4 O15 100.68(11) . . ?
O9 Sc4 O14 91.76(11) . . ?
O15 Sc4 O14 87.85(10) . . ?
O9 Sc4 O4 104.24(11) . 7_666 ?
O15 Sc4 O4 155.05(10) . 7_666 ?
O14 Sc4 O4 90.24(10) . 7_666 ?
O9 Sc4 O16 97.73(11) . 7_666 ?
O15 Sc4 O16 86.43(10) . 7_666 ?
O14 Sc4 O16 169.69(11) . 7_666 ?
O4 Sc4 O16 91.33(10) 7_666 7_666 ?
O9 Sc4 O13 175.36(10) . . ?
O15 Sc4 O13 76.33(9) . . ?
O14 Sc4 O13 91.67(10) . . ?
O4 Sc4 O13 78.87(9) 7_666 . ?
O16 Sc4 O13 78.64(10) 7_666 . ?
O9 Sc4 Sc1 144.80(8) . 7_666 ?
O15 Sc4 Sc1 114.22(7) . 7_666 ?
O14 Sc4 Sc1 85.41(7) . 7_666 ?
O4 Sc4 Sc1 40.85(7) 7_666 7_666 ?
O16 Sc4 Sc1 89.11(7) 7_666 7_666 ?
O13 Sc4 Sc1 38.75(6) . 7_666 ?
O9 Sc4 Sc2 138.29(8) . . ?
O15 Sc4 Sc2 37.82(7) . . ?
O14 Sc4 Sc2 84.30(8) . . ?
O4 Sc4 Sc2 117.25(7) 7_666 . ?
O16 Sc4 Sc2 85.92(7) 7_666 . ?
O13 Sc4 Sc2 39.14(6) . . ?
Sc1 Sc4 Sc2 76.41(2) 7_666 . ?
O9 Sc4 Sc2 136.66(8) . 7_666 ?
O15 Sc4 Sc2 79.97(8) . 7_666 ?
O14 Sc4 Sc2 131.36(8) . 7_666 ?
O4 Sc4 Sc2 82.73(7) 7_666 7_666 ?
O16 Sc4 Sc2 38.95(7) 7_666 7_666 ?
O13 Sc4 Sc2 39.72(7) . 7_666 ?
Sc1 Sc4 Sc2 58.59(2) 7_666 7_666 ?
Sc2 Sc4 Sc2 57.86(2) . 7_666 ?
O9 Sc4 Sc5 76.81(10) . . ?
O15 Sc4 Sc5 55.59(9) . . ?
O14 Sc4 Sc5 137.60(9) . . ?
O4 Sc4 Sc5 132.06(10) 7_666 . ?
O16 Sc4 Sc5 42.47(9) 7_666 . ?
O13 Sc4 Sc5 98.55(9) . . ?
Sc1 Sc4 Sc5 126.51(7) 7_666 . ?
Sc2 Sc4 Sc5 78.57(7) . . ?
Sc2 Sc4 Sc5 68.02(7) 7_666 . ?
C200 N1 Sc1 167.9(3) . . ?
C2 C45 C39 111.6(3) . . ?
C2 C45 H45A 109.3 . . ?
C39 C45 H45A 109.3 . . ?
C2 C45 H45B 109.3 . . ?
C39 C45 H45B 109.3 . . ?
H45A C45 H45B 108.0 . . ?
C500 C501 H50A 109.5 . . ?
C500 C501 H50B 109.5 . . ?
H50A C501 H50B 109.5 . . ?
C500 C501 H50C 109.5 . . ?
H50A C501 H50C 109.5 . . ?
H50B C501 H50C 109.5 . . ?
N500 C500 C501 177.9(12) . . ?
N520 Sc6 N510 92.9(3) . . ?
N520 Sc6 O8 103.9(2) . . ?
N510 Sc6 O8 161.5(3) . . ?
N520 Sc6 Sc3 136.4(2) . . ?
N510 Sc6 Sc3 130.4(2) . . ?
O8 Sc6 Sc3 32.62(8) . . ?
C510 N510 Sc6 157.7(7) . . ?
N510 C510 C511 177.8(11) . . ?
C510 C511 H51A 109.5 . . ?
C510 C511 H51B 109.5 . . ?
H51A C511 H51B 109.5 . . ?
C510 C511 H51C 109.5 . . ?
H51A C511 H51C 109.5 . . ?
H51B C511 H51C 109.5 . . ?
C520 N520 Sc6 155.9(7) . . ?
N520 C520 C520 155.6(12) . 5_776 ?
O12 Sc5 O2 93.50(17) . . ?
O12 Sc5 O16 108.84(19) . 7_666 ?
O2 Sc5 O16 120.77(19) . 7_666 ?
O12 Sc5 O11 73.32(16) . . ?
O2 Sc5 O11 137.3(2) . . ?
O16 Sc5 O11 101.91(17) 7_666 . ?
O12 Sc5 Sc4 74.74(13) . . ?
O2 Sc5 Sc4 111.42(15) . . ?
O16 Sc5 Sc4 36.41(8) 7_666 . ?
O11 Sc5 Sc4 104.07(15) . . ?
O12 Sc5 Sc1 110.81(15) . . ?
O2 Sc5 Sc1 27.70(8) . . ?
O16 Sc5 Sc1 93.98(13) 7_666 . ?
O11 Sc5 Sc1 161.35(17) . . ?
Sc4 Sc5 Sc1 94.50(9) . . ?

loop_
_geom_bond_atom_site_label_1
_geom_bond_atom_site_label_2
_geom_bond_distance
_geom_bond_site_symmetry_2
_geom_bond_publ_flag
C1 O1 1.380(4) . ?
C1 C6 1.398(6) . ?
C1 C2 1.415(6) . ?
C2 C3 1.386(5) . ?
C2 C45 1.517(6) . ?
C3 C4 1.388(7) . ?
C3 H3 0.9500 . ?
C4 C5 1.378(7) . ?
C4 C7 1.540(6) . ?
C5 C6 1.384(6) . ?
C5 H5 0.9500 . ?
C6 C11 1.524(6) . ?
C7 C9D 1.443(9) . ?
C7 C10E 1.466(11) . ?
C7 C8E 1.524(11) . ?
C7 C8D 1.541(9) . ?
C7 C10D 1.601(9) . ?
C7 C9E 1.631(11) . ?
C8D H8D1 0.9800 . ?
C8D H8D2 0.9800 . ?
C8D H8D3 0.9800 . ?
C9D H9D1 0.9800 . ?
C9D H9D2 0.9800 . ?
C9D H9D3 0.9800 . ?
C10D H10A 0.9800 . ?
C10D H10B 0.9800 . ?
C10D H10C 0.9800 . ?
C8E H8E1 0.9800 . ?
C8E H8E2 0.9800 . ?
C8E H8E3 0.9800 . ?
C9E H9E1 0.9800 . ?
C9E H9E2 0.9800 . ?
C9E H9E3 0.9800 . ?
C10E H10D 0.9800 . ?
C10E H10E 0.9800 . ?
C10E H10F 0.9800 . ?
C11 C13 1.515(6) . ?
C11 H11A 0.9900 . ?
C11 H11B 0.9900 . ?
C12 O2 1.345(4) . ?
C12 C17 1.397(6) . ?
C12 C13 1.402(6) . ?
C13 C14 1.388(6) . ?
C14 C15 1.395(7) . ?
C14 H14 0.9500 . ?
C15 C16 1.386(6) . ?
C15 C18 1.536(6) . ?
C16 C17 1.391(6) . ?
C16 H16 0.9500 . ?
C17 C22 1.523(6) . ?
C18 C19 1.510(9) . ?
C18 C21 1.511(9) . ?
C18 C20 1.518(7) . ?
C19 H19A 0.9800 . ?
C19 H19B 0.9800 . ?
C19 H19C 0.9800 . ?
C20 H20A 0.9800 . ?
C20 H20B 0.9800 . ?
C20 H20C 0.9800 . ?
C21 H21A 0.9800 . ?
C21 H21B 0.9800 . ?
C21 H21C 0.9800 . ?
C22 C24 1.522(5) . ?
C22 H22A 0.9900 . ?
C22 H22B 0.9900 . ?
C23 O3 1.367(4) . ?
C23 C28 1.406(5) . ?
C23 C24 1.407(5) . ?
C24 C25 1.385(5) . ?
C25 C26 1.401(6) . ?
C25 H25 0.9500 . ?
C26 C27 1.381(6) . ?
C26 C29 1.532(5) . ?
C27 C28 1.383(5) . ?
C27 H27 0.9500 . ?
C28 C33 1.521(6) . ?
C29 C31 1.520(6) . ?
C29 C30 1.521(6) . ?
C29 C32 1.521(7) . ?
C30 H30A 0.9800 . ?
C30 H30B 0.9800 . ?
C30 H30C 0.9800 . ?
C31 H31A 0.9800 . ?
C31 H31B 0.9800 . ?
C31 H31C 0.9800 . ?
C32 H32A 0.9800 . ?
C32 H32B 0.9800 . ?
C32 H32C 0.9800 . ?
C33 C35 1.512(5) . ?
C33 H33A 0.9900 . ?
C33 H33B 0.9900 . ?
C34 O4 1.370(4) . ?
C34 C39 1.388(5) . ?
C34 C35 1.399(5) . ?
C35 C36 1.392(6) . ?
C36 C37 1.386(6) . ?
C36 H36 0.9500 . ?
C37 C38 1.378(6) . ?
C37 C40 1.537(6) . ?
C38 C39 1.392(5) . ?
C38 H38 0.9500 . ?
C39 C45 1.522(5) . ?
C40 C42 1.439(9) . ?
C40 C44 1.479(8) . ?
C40 C41 1.632(11) . ?
C41 H41A 0.9800 . ?
C41 H41B 0.9800 . ?
C41 H41C 0.9800 . ?
C42 H42A 0.9800 . ?
C42 H42B 0.9800 . ?
C42 H42C 0.9800 . ?
C44 H44A 0.9800 . ?
C44 H44B 0.9800 . ?
C44 H44C 0.9800 . ?
C51 O5 1.378(4) . ?
C51 C52 1.386(5) . ?
C51 C56 1.409(6) . ?
C52 C53 1.389(5) . ?
C52 C94 1.528(5) . ?
C53 C54 1.388(6) . ?
C53 H53 0.9500 . ?
C54 C55 1.383(7) . ?
C54 C57 1.546(6) . ?
C55 C56 1.381(6) . ?
C55 H55 0.9500 . ?
C56 C61 1.518(6) . ?
C57 C59 1.490(9) . ?
C57 C60 1.496(9) . ?
C57 C58 1.542(9) . ?
C58 H58A 0.9800 . ?
C58 H58B 0.9800 . ?
C58 H58C 0.9800 . ?
C59 H59A 0.9800 . ?
C59 H59B 0.9800 . ?
C59 H59C 0.9800 . ?
C60 H60A 0.9800 . ?
C60 H60B 0.9800 . ?
C60 H60C 0.9800 . ?
C61 C63B 1.476(9) . ?
C61 C63A 1.582(9) . ?
C61 H61A 0.9900 . ?
C61 H61B 0.9900 . ?
C62 C63A 1.278(9) . ?
C62 O6 1.288(5) . ?
C62 C67B 1.358(9) . ?
C62 C67A 1.483(9) . ?
C62 C63B 1.549(10) . ?
C63A C64A 1.387(11) . ?
C67A C72 1.357(9) . ?
C67A C66A 1.389(11) . ?
C64A C65A 1.379(11) . ?
C64A H64A 0.9500 . ?
C65A C66A 1.393(11) . ?
C65A C68A 1.548(12) . ?
C66A H66A 0.9500 . ?
C68A C71A 1.493(14) . ?
C68A C69A 1.535(13) . ?
C68A C70A 1.551(14) . ?
C69A H69A 0.9800 . ?
C69A H69B 0.9800 . ?
C69A H69C 0.9800 . ?
C70A H70A 0.9800 . ?
C70A H70B 0.9800 . ?
C70A H70C 0.9800 . ?
C71A H71A 0.9800 . ?
C71A H71B 0.9800 . ?
C71A H71C 0.9800 . ?
C63B C64B 1.386(12) . ?
C64B C65B 1.384(12) . ?
C64B H64B 0.9500 . ?
C65B C66B 1.397(13) . ?
C65B C68B 1.535(14) . ?
C66B C67B 1.397(12) . ?
C66B H66B 0.9500 . ?
C67B C72 1.722(10) . ?
C68B C71B 1.495(17) . ?
C68B C69B 1.535(16) . ?
C68B C70B 1.545(18) . ?
C69B H69D 0.9800 . ?
C69B H69E 0.9800 . ?
C69B H69F 0.9800 . ?
C70B H70D 0.9800 . ?
C70B H70E 0.9800 . ?
C70B H70F 0.9800 . ?
C71B H71D 0.9800 . ?
C71B H71E 0.9800 . ?
C71B H71F 0.9800 . ?
C72 C74 1.525(6) . ?
C72 H72A 0.9900 . ?
C72 H72B 0.9900 . ?
C73 C74 1.384(6) . ?
C73 C78 1.390(6) . ?
C73 O7 1.414(5) . ?
C74 C75 1.392(6) . ?
C75 C76 1.385(6) . ?
C75 H75 0.9500 . ?
C76 C77 1.391(6) . ?
C76 C79 1.529(6) . ?
C77 C78 1.384(5) . ?
C77 H77 0.9500 . ?
C78 C83 1.517(5) . ?
C79 C82 1.521(6) . ?
C79 C80 1.524(6) . ?
C79 C81 1.543(7) . ?
C80 H80A 0.9800 . ?
C80 H80B 0.9800 . ?
C80 H80C 0.9800 . ?
C81 H81A 0.9800 . ?
C81 H81B 0.9800 . ?
C81 H81C 0.9800 . ?
C82 H82A 0.9800 . ?
C82 H82B 0.9800 . ?
C82 H82C 0.9800 . ?
C83 C85 1.506(5) . ?
C83 H83A 0.9900 . ?
C83 H83B 0.9900 . ?
C84 O8 1.325(4) . ?
C84 C89 1.390(5) . ?
C84 C85 1.406(6) . ?
C85 C86 1.377(6) . ?
C86 C87 1.395(6) . ?
C86 H86 0.9500 . ?
C87 C88 1.388(6) . ?
C87 C90 1.529(6) . ?
C88 C89 1.389(5) . ?
C88 H88 0.9500 . ?
C89 C94 1.521(5) . ?
C90 C91 1.521(7) . ?
C90 C92 1.524(7) . ?
C90 C93 1.528(7) . ?
C91 H91A 0.9800 . ?
C91 H91B 0.9800 . ?
C91 H91C 0.9800 . ?
C92 H92A 0.9800 . ?
C92 H92B 0.9800 . ?
C92 H92C 0.9800 . ?
C93 H93A 0.9800 . ?
C93 H93B 0.9800 . ?
C93 H93C 0.9800 . ?
C94 H94A 0.9900 . ?
C94 H94B 0.9900 . ?
C101 O9 1.363(5) . ?
C101 C106 1.398(5) . ?
C101 C102 1.400(6) . ?
C102 C103 1.380(6) . ?
C102 C144 1.526(6) . ?
C103 C104 1.396(6) . ?
C103 H103 0.9500 . ?
C104 C105 1.391(6) . ?
C104 C107 1.537(7) . ?
C105 C106 1.387(6) . ?
C105 H105 0.9500 . ?
C106 C111 1.513(5) . ?
C107 C108 1.520(8) . ?
C107 C109 1.520(7) . ?
C107 C110 1.528(8) . ?
C108 H10G 0.9800 . ?
C108 H10H 0.9800 . ?
C108 H10I 0.9800 . ?
C109 H10J 0.9800 . ?
C109 H10K 0.9800 . ?
C109 H10L 0.9800 . ?
C110 H11C 0.9800 . ?
C110 H11D 0.9800 . ?
C110 H11E 0.9800 . ?
C111 C113 1.509(5) . ?
C111 H11F 0.9900 . ?
C111 H11G 0.9900 . ?
C112 O10 1.385(5) . ?
C112 C113 1.386(6) . ?
C112 C117 1.397(5) . ?
C113 C114 1.393(5) . ?
C114 C9A 1.389(10) . ?
C114 C9B 1.410(13) . ?
C114 H114 0.9500 . ?
C116 C9B 1.344(13) . ?
C116 C117 1.380(6) . ?
C116 C9A 1.438(10) . ?
C116 H116 0.9500 . ?
C117 C122 1.516(6) . ?
C9A C10A 1.526(13) . ?
C10A C11A 1.467(14) . ?
C10A C13A 1.522(13) . ?
C10A C12A 1.546(13) . ?
C11A H11H 0.9800 . ?
C11A H11I 0.9800 . ?
C11A H11J 0.9800 . ?
C12A H12A 0.9800 . ?
C12A H12B 0.9800 . ?
C12A H12C 0.9800 . ?
C13A H13A 0.9800 . ?
C13A H13B 0.9800 . ?
C13A H13C 0.9800 . ?
C9B C10B 1.559(18) . ?
C10B C12B 1.481(18) . ?
C10B C13B 1.572(19) . ?
C10B C11B 1.577(17) . ?
C11B H11K 0.9800 . ?
C11B H11L 0.9800 . ?
C11B H11M 0.9800 . ?
C12B H12D 0.9800 . ?
C12B H12E 0.9800 . ?
C12B H12F 0.9800 . ?
C13B H13D 0.9800 . ?
C13B H13E 0.9800 . ?
C13B H13F 0.9800 . ?
C122 C124 1.505(6) . ?
C122 H12G 0.9900 . ?
C122 H12H 0.9900 . ?
C123 C128 1.379(6) . ?
C123 O11 1.383(5) . ?
C123 C124 1.392(6) . ?
C124 C125 1.382(6) . ?
C125 C126 1.388(6) . ?
C125 H125 0.9500 . ?
C126 C127 1.392(6) . ?
C126 C129 1.532(6) . ?
C127 C128 1.398(6) . ?
C127 H127 0.9500 . ?
C128 C133 1.511(6) . ?
C129 C132 1.518(8) . ?
C129 C130 1.526(8) . ?
C129 C131 1.530(8) . ?
C130 H13G 0.9800 . ?
C130 H13H 0.9800 . ?
C130 H13I 0.9800 . ?
C131 H13J 0.9800 . ?
C131 H13K 0.9800 . ?
C131 H13L 0.9800 . ?
C132 H13M 0.9800 . ?
C132 H13N 0.9800 . ?
C132 H13O 0.9800 . ?
C133 C135 1.496(7) . ?
C133 H13P 0.9900 . ?
C133 H13Q 0.9900 . ?
C134 O12 1.369(5) . ?
C134 C139 1.385(7) . ?
C134 C135 1.406(6) . ?
C135 C136 1.374(7) . ?
C136 C137 1.377(8) . ?
C136 H136 0.9500 . ?
C137 C138 1.395(7) . ?
C137 C140 1.511(8) . ?
C138 C139 1.383(7) . ?
C138 H138 0.9500 . ?
C139 C144 1.526(6) . ?
C140 C143 1.480(10) . ?
C140 C142 1.504(9) . ?
C140 C141 1.611(12) . ?
C141 H14A 0.9800 . ?
C141 H14B 0.9800 . ?
C141 H14C 0.9800 . ?
C142 H14D 0.9800 . ?
C142 H14E 0.9800 . ?
C142 H14F 0.9800 . ?
C143 H14G 0.9800 . ?
C143 H14H 0.9800 . ?
C143 H14I 0.9800 . ?
C144 H14J 0.9900 . ?
C144 H14K 0.9900 . ?
C200 N1 1.124(5) . ?
C200 C201 1.461(9) . ?
C201 H20D 0.9800 . ?
C201 H20E 0.9800 . ?
C201 H20F 0.9800 . ?
C611 N60 1.299(19) . ?
C611 C612 1.61(2) . ?
C612 H61C 0.9800 . ?
C612 H61D 0.9800 . ?
C612 H61E 0.9800 . ?
C613 N61 1.164(9) . ?
C613 C614 1.431(8) . ?
C614 H61F 0.9800 . ?
C614 H61G 0.9800 . ?
C614 H61H 0.9800 . ?
O1 Sc1 2.110(3) . ?
O1 Sc3 2.149(3) 7_666 ?
O2 Sc1 1.957(3) . ?
O2 Sc5 2.264(5) . ?
O3 Sc2 2.098(2) . ?
O3 Sc1 2.142(3) . ?
O4 Sc4 2.104(2) 7_666 ?
O4 Sc1 2.110(3) . ?
O5 Sc2 2.081(2) . ?
O5 Sc3 2.150(3) . ?
O6 Sc3 1.943(3) . ?
O7 Sc3 2.342(3) . ?
O8 Sc3 1.947(3) . ?
O8 Sc6 2.369(4) . ?
O9 Sc4 2.042(3) . ?
O10 H10 0.8400 . ?
O11 Sc5 2.423(5) . ?
O12 Sc5 2.169(5) . ?
O13 Sc1 2.022(2) 7_666 ?
O13 Sc2 2.105(2) . ?
O13 Sc2 2.163(3) 7_666 ?
O13 Sc4 2.175(3) . ?
O14 Sc4 2.086(3) . ?
O14 Sc3 2.095(3) . ?
O15 Sc4 2.063(3) . ?
O15 Sc2 2.081(3) . ?
O16 Sc4 2.123(3) 7_666 ?
O16 Sc2 2.146(3) . ?
O16 Sc5 2.415(4) 7_666 ?
Sc1 N1 2.300(3) . ?
Sc1 Sc4 3.1917(10) 7_666 ?
Sc1 Sc2 3.1939(9) . ?
Sc1 Sc5 3.654(4) . ?
Sc2 Sc2 3.1993(13) 7_666 ?
Sc2 Sc4 3.2820(10) . ?
Sc2 Sc4 3.3312(10) 7_666 ?
Sc3 Sc6 3.465(3) . ?
Sc4 Sc5 3.509(4) . ?
C45 H45A 0.9900 . ?
C45 H45B 0.9900 . ?
N500 C500 1.152(13) . ?
C501 C500 1.429(15) . ?
C501 H50A 0.9800 . ?
C501 H50B 0.9800 . ?
C501 H50C 0.9800 . ?
Sc6 N520 2.328(8) . ?
Sc6 N510 2.330(9) . ?
N510 C510 1.140(11) . ?
C510 C511 1.448(15) . ?
C511 H51A 0.9800 . ?
C511 H51B 0.9800 . ?
C511 H51C 0.9800 . ?
N520 C520 1.158(10) . ?
C520 C520 1.90(2) 5_776 ?
